data_7718534
loop_
_publ_author_name
'Parmar, Vijay S.'
'Gransbury, Gemma K.'
'Corner, Sophie C.'
'Chou, Wei-Hao'
'Hill, Stephen'
'Winpenny, Richard E. P.'
'Chilton, Nicholas F.'
'Mills, David P.'

_publ_section_title
;
 Direct characterisation of <i>m</i><sub><i>J</i></sub> = &#xb1;15/2
 ground state in octahedral Dy(III) single-molecule magnets.
;
_journal_issue 19
_journal_name_full 'Dalton transactions (Cambridge, England : 2003)'
_journal_page_first 7616
_journal_page_last 7620
_journal_paper_doi 10.1039/d5dt00862j
_journal_volume 54
_journal_year 2025
_chemical_formula_moiety 'C84 H90 Cl O5 Y, 3(C4 H8 O)'
_chemical_formula_sum 'C96 H114 Cl O8 Y'
_chemical_formula_weight 1520.23
_chemical_properties_physical Air-sensitive,Moisture-sensitive
_space_group_crystal_system triclinic
_space_group_IT_number 2
_space_group_name_Hall '-P 1'
_space_group_name_H-M_alt 'P -1'
_atom_sites_solution_hydrogens geom
_atom_sites_solution_primary dual
_atom_sites_solution_secondary difmap
_audit_creation_date 2024-06-28
_audit_creation_method
;
Olex2 1.2
(compiled 2018.05.29 svn.r3508 for OlexSys, GUI svn.r5506)
;
_audit_update_record
;
2024-06-28 deposited with the CCDC.	2025-04-17 downloaded from the CCDC.
;
_cell_angle_alpha 104.0730(10)
_cell_angle_beta 91.5630(10)
_cell_angle_gamma 94.2090(10)
_cell_formula_units_Z 2
_cell_length_a 12.06710(10)
_cell_length_b 15.4384(2)
_cell_length_c 23.3235(2)
_cell_measurement_reflns_used 38255
_cell_measurement_temperature 150(2)
_cell_measurement_theta_max 76.4720
_cell_measurement_theta_min 1.9320
_cell_volume 4198.74(8)
_computing_cell_refinement 'CrysAlisPro 1.171.39.30c (Rigaku OD, 2017)'
_computing_data_collection 'CrysAlisPro 1.171.39.30c (Rigaku OD, 2017)'
_computing_data_reduction 'CrysAlisPro 1.171.39.30c (Rigaku OD, 2017)'
_computing_molecular_graphics 'Olex2 (Dolomanov et al., 2009)'
_computing_publication_material 'Olex2 (Dolomanov et al., 2009)'
_computing_structure_refinement 'SHELXL 2019/3 (Sheldrick, 2015)'
_computing_structure_solution 'SHELXT 2014/5 (Sheldrick, 2014)'
_diffrn_ambient_temperature 150(2)
_diffrn_detector 'CCD plate'
_diffrn_measured_fraction_theta_full 0.993
_diffrn_measured_fraction_theta_max 0.960
_diffrn_measurement_details
;
List of Runs (angles in degrees, time in seconds):

  # Type    Start    End  Width  t~exp~   \w     \q     \k     \f   Frames
#--------------------------------------------------------------------------
  1  \w    -71.00 -12.00   0.50    0.50    --  -45.10 -63.00-125.17  118
  2  \w   -100.00 -73.00   0.50    0.50    --  -45.10 -68.00 -29.41   54
  3  \w   -134.00-104.00   0.50    0.50    --  -45.10 -68.00 -29.41   60
  4  \w   -134.00  44.00   0.50    0.50    --  -45.10  13.00  97.53  356
  5  \w    -83.00  27.00   0.50    0.50    --  -45.10  73.00  64.64  220
  6  \w    -64.00 -37.00   0.50    0.50    --  -45.10 -68.00 -29.41   54
  7  \w    -67.00  32.00   0.50    0.50    --  -45.10  54.00 169.58  198
  8  \w   -103.00 -76.00   0.50    0.50    -- -110.00  76.00  90.00   54
  9  \w   -133.00-106.00   0.50    0.50    -- -110.00  76.00  90.00   54
 10  \w    -61.00 -34.00   0.50    0.50    -- -110.00  76.00 150.00   54
 11  \w   -136.00 -22.00   0.50    0.50    -- -110.00  76.00 120.00  228
 12  \w   -129.00-103.00   0.50    0.50    -- -110.00  76.00-150.00   52
 13  \w   -140.00 -94.00   0.50    0.50    -- -110.00 -76.00  90.00   92
 14  \w   -149.00 -21.00   0.50    0.50    -- -110.00  76.00   0.00  256
 15  \w   -150.00 -27.00   0.50    0.50    -- -110.00  76.00 -60.00  246
 16  \w    -83.00 -44.00   0.50    0.50    -- -110.00  57.00 -60.00   78
 17  \w   -148.00 -74.00   0.50    0.50    -- -110.00  76.00 -90.00  148
 18  \w    -53.00 -27.00   0.50    0.50    -- -110.00  76.00  60.00   52
 19  \w   -137.00-112.00   0.50    0.50    -- -110.00 -76.00 120.00   50
 20  \w   -145.00 -38.00   0.50    0.50    -- -110.00  76.00-120.00  214
 21  \w   -137.00-110.00   0.50    0.50    -- -110.00  38.00-180.00   54
 22  \w    -82.00 -22.00   0.50    0.50    -- -110.00  38.00-180.00  120
 23  \w   -144.00 -59.00   0.50    0.50    -- -110.00  76.00  60.00  170
 24  \w   -199.00 -48.00   0.50    0.50    -- -110.00   0.00-120.00  302
 25  \w   -101.00 -30.00   0.50    0.50    -- -110.00  19.00  90.00  142
 26  \w   -194.00-164.00   0.50    0.50    -- -110.00 -76.00  90.00   60
 27  \w    -64.00 -38.00   0.50    0.50    -- -110.00  38.00  30.00   52
 28  \w   -119.00 -94.00   0.50    0.50    -- -110.00  57.00 150.00   50
 29  \w    -69.00 -44.00   0.50    0.50    -- -110.00  57.00 150.00   50
 30  \w   -106.00 -79.00   0.50    0.50    -- -110.00  76.00-180.00   54
 31  \w    -64.00 -30.00   0.50    0.50    -- -110.00  76.00-180.00   68
 32  \w   -194.00-132.00   0.50    0.50    -- -110.00  19.00  90.00  124
 33  \w   -131.00 -23.00   0.50    0.50    -- -110.00  57.00 120.00  216
 34  \w   -181.00-156.00   0.50    0.50    -- -110.00 -57.00  30.00   50
 35  \w   -144.00-101.00   0.50    0.50    -- -110.00 -57.00  30.00   86
 36  \w   -116.00 -90.00   0.50    0.50    -- -110.00  76.00  30.00   52
 37  \w   -194.00-169.00   0.50    0.50    -- -110.00 -76.00-150.00   50
 38  \w   -131.00-101.00   0.50    0.50    -- -110.00 -76.00-150.00   60
 39  \w   -105.00 -80.00   0.50    0.50    -- -110.00  76.00 150.00   50
 40  \w   -177.00-152.00   0.50    0.50    -- -110.00  19.00  60.00   50
 41  \w   -198.00 -33.00   0.50    0.50    -- -110.00 -19.00-180.00  330
;
_diffrn_measurement_device 'four-circle diffractometer'
_diffrn_measurement_device_type 'XtaLAB AFC11 (RINC): Kappa single'
_diffrn_measurement_method '\w scans'
_diffrn_orient_matrix_type 'CrysAlisPro convention (1999,Acta A55,543-557)'
_diffrn_orient_matrix_UB_11 0.1032573000
_diffrn_orient_matrix_UB_12 0.0635662000
_diffrn_orient_matrix_UB_13 0.0260047000
_diffrn_orient_matrix_UB_21 -0.0429428000
_diffrn_orient_matrix_UB_22 0.0097473000
_diffrn_orient_matrix_UB_23 0.0626677000
_diffrn_orient_matrix_UB_31 0.0625828000
_diffrn_orient_matrix_UB_32 -0.0807476000
_diffrn_orient_matrix_UB_33 0.0066057000
_diffrn_radiation_monochromator graphite
_diffrn_radiation_probe x-ray
_diffrn_radiation_type 'Cu K\a'
_diffrn_radiation_wavelength 1.54184
_diffrn_reflns_av_R_equivalents 0.0251
_diffrn_reflns_av_unetI/netI 0.0237
_diffrn_reflns_Laue_measured_fraction_full 0.993
_diffrn_reflns_Laue_measured_fraction_max 0.960
_diffrn_reflns_limit_h_max 15
_diffrn_reflns_limit_h_min -14
_diffrn_reflns_limit_k_max 16
_diffrn_reflns_limit_k_min -19
_diffrn_reflns_limit_l_max 29
_diffrn_reflns_limit_l_min -29
_diffrn_reflns_number 66418
_diffrn_reflns_point_group_measured_fraction_full 0.993
_diffrn_reflns_point_group_measured_fraction_max 0.960
_diffrn_reflns_theta_full 67.684
_diffrn_reflns_theta_max 77.316
_diffrn_reflns_theta_min 1.955
_diffrn_source 'fine-focus sealed X-ray tube'
_diffrn_source_type 'Enhance (Cu) X-ray Source'
_exptl_absorpt_coefficient_mu 1.699
_exptl_absorpt_correction_T_max 1.00000
_exptl_absorpt_correction_T_min 0.89935
_exptl_absorpt_correction_type multi-scan
_exptl_absorpt_process_details
;
CrysAlisPro 1.171.39.30c (Rigaku Oxford Diffraction, 2017)
Empirical absorption correction using spherical harmonics,
 implemented in SCALE3 ABSPACK scaling algorithm.
;
_exptl_crystal_colour 'clear colourless'
_exptl_crystal_colour_lustre clear
_exptl_crystal_colour_primary colourless
_exptl_crystal_density_diffrn 1.202
_exptl_crystal_description block
_exptl_crystal_F_000 1620
_exptl_crystal_size_max 0.203
_exptl_crystal_size_mid 0.172
_exptl_crystal_size_min 0.17
_refine_diff_density_max 0.538
_refine_diff_density_min -0.672
_refine_diff_density_rms 0.048
_refine_ls_extinction_method none
_refine_ls_goodness_of_fit_ref 1.071
_refine_ls_hydrogen_treatment constr
_refine_ls_matrix_type full
_refine_ls_number_parameters 1136
_refine_ls_number_reflns 17120
_refine_ls_number_restraints 2132
_refine_ls_restrained_S_all 1.066
_refine_ls_R_factor_all 0.0416
_refine_ls_R_factor_gt 0.0397
_refine_ls_shift/su_max 0.003
_refine_ls_shift/su_mean 0.000
_refine_ls_structure_factor_coef Fsqd
_refine_ls_weighting_details 'w=1/[\s^2^(Fo^2^)+(0.0599P)^2^+1.8093P] where P=(Fo^2^+2Fc^2^)/3'
_refine_ls_weighting_scheme calc
_refine_ls_wR_factor_gt 0.1088
_refine_ls_wR_factor_ref 0.1102
_reflns_Friedel_coverage 0.000
_reflns_number_gt 16071
_reflns_number_total 17120
_reflns_threshold_expression 'I > 2\s(I)'
_cod_data_source_file d5dt00862j2.cif
_cod_data_source_block rdpm94
_cod_depositor_comments
;
The following automatic conversions were performed:

data item '_atom_sites_solution_secondary' value 'diffmap' was
changed to 'difmap'.

Automatic conversion script
Id: cif_fix_values 8170 2020-07-09 18:12:32Z antanas 

 Adding full bibliography for 7718533--7718536.cif.
;
_cod_database_code 7718534
_manchester_internal_diff_code RDPM94
_manchester_internal_coll_client FO/DPM
_manchester_internal_coll_user FO
_manchester_internal_coll_date 14/12/17
_manchester_internal_process_date 14/12/17
_manchester_internal_process_user FO
_manchester_internal_solution_date 15/12/17
_manchester_internal_solution_user VP
_manchester_internal_refinement_date 26/06/24
_manchester_internal_refinement_user VP/SCC
_manchester_internal_validation_date 26/06/24
_manchester_internal_validation_user SCC
_shelx_shelxl_version_number 2019/3
_shelx_space_group_comment
;
The symmetry employed for this shelxl refinement is uniquely defined
by the following loop, which should always be used as a source of
symmetry information in preference to the above space-group names.
They are only intended as comments.
;
_shelx_estimated_absorpt_t_max 0.761
_shelx_estimated_absorpt_t_min 0.724
_reflns_odcompleteness_completeness 98.00
_reflns_odcompleteness_iscentric 1
_reflns_odcompleteness_theta 74.33
_olex2_refinement_description
;
1. Fixed Uiso
 At 1.2 times of:
  All C(H) groups, All C(H,H) groups, All C(H,H,H,H) groups
 At 1.5 times of:
  All C(H,H,H) groups
2. Restrained distances
 C36A-C33 \\sim C36B-C33 \\sim C35A-C33 \\sim C35B-C33 \\sim C34A-C33 \\sim
C34B-C33
 with sigma of 0.02
 C78A-C77 \\sim C78B-C77 \\sim C79-C78A \\sim C79-C78B
 with sigma of 0.02
3. Uiso/Uaniso restraints and constraints
All non-hydrogen atoms have similar U: within 2A with sigma of 0.04 and sigma
for terminal atoms of 0.08
4. Rigid body (RIGU) restrains
 All non-hydrogen atoms
 with sigma for 1-2 distances of 0.004 and sigma for 1-3 distances of 0.004
5. Same fragment restrains
{O8A, C89A, C90A, C91A, C92A} sigma for 1-2: 0.02, 1-3: 0.04
as
{O6A, C81A, C82A, C83A, C84A}
{O8A, C89A, C90A, C91A, C92A} sigma for 1-2: 0.01, 1-3: 0.04
as
{O6B, C81B, C82B, C83B, C84B}
{O7A, C85A, C86A, C87A, C88A} sigma for 1-2: 0.02, 1-3: 0.04
as
{O7B, C85B, C86B, C87B, C88B}
{O8A, C89A, C90A, C91A, C92A} sigma for 1-2: 0.02, 1-3: 0.04
as
{O8B, C89B, C90B, C91B, C92B}
6. Others
 Sof(C34B)=Sof(H34d)=Sof(H34e)=Sof(H34f)=Sof(C35B)=Sof(H35d)=Sof(H35e)=
 Sof(H35f)=Sof(C36B)=Sof(H36d)=Sof(H36e)=Sof(H36f)=Sof(H77c)=Sof(H77d)=
 Sof(C78B)=Sof(H78c)=Sof(H78d)=Sof(H79c)=Sof(H79d)=Sof(O6B)=Sof(C81B)=Sof(H81e)=
 Sof(H81f)=Sof(C82B)=Sof(H82e)=Sof(H82f)=Sof(C83B)=Sof(H83e)=Sof(H83f)=
 Sof(C84B)=Sof(H84e)=Sof(H84f)=Sof(O7B)=Sof(C85B)=Sof(H85c)=Sof(H85d)=Sof(C86B)=
 Sof(H86c)=Sof(H86d)=Sof(C87B)=Sof(H87c)=Sof(H87d)=Sof(C88B)=Sof(H88c)=
 Sof(H88d)=Sof(O8B)=Sof(C89B)=Sof(H89c)=Sof(H89d)=Sof(C90B)=Sof(H90c)=Sof(H90d)=
 Sof(C91B)=Sof(H91c)=Sof(H91d)=Sof(C92B)=Sof(H92c)=Sof(H92d)=1-FVAR(1)
 Sof(C34A)=Sof(H34a)=Sof(H34b)=Sof(H34c)=Sof(C35A)=Sof(H35a)=Sof(H35b)=
 Sof(H35c)=Sof(C36A)=Sof(H36a)=Sof(H36b)=Sof(H36c)=Sof(H77a)=Sof(H77b)=
 Sof(C78A)=Sof(H78a)=Sof(H78b)=Sof(H79a)=Sof(H79b)=Sof(O6A)=Sof(C81A)=Sof(H81c)=
 Sof(H81d)=Sof(C82A)=Sof(H82c)=Sof(H82d)=Sof(C83A)=Sof(H83c)=Sof(H83d)=
 Sof(C84A)=Sof(H84c)=Sof(H84d)=Sof(O7A)=Sof(C85A)=Sof(H85a)=Sof(H85b)=Sof(C86A)=
 Sof(H86a)=Sof(H86b)=Sof(C87A)=Sof(H87a)=Sof(H87b)=Sof(C88A)=Sof(H88a)=
 Sof(H88b)=Sof(O8A)=Sof(C89A)=Sof(H89a)=Sof(H89b)=Sof(C90A)=Sof(H90a)=Sof(H90b)=
 Sof(C91A)=Sof(H91a)=Sof(H91b)=Sof(C92A)=Sof(H92a)=Sof(H92b)=FVAR(1)
7.a Ternary CH refined with riding coordinates:
 C7(H7), C20(H20), C43(H43), C56(H56)
7.b Secondary CH2 refined with riding coordinates:
 C73(H73a,H73b), C74(H74a,H74b), C75(H75a,H75b), C76(H76a,H76b), C77(H77a,
 H77b), C77(H77c,H77d), C78A(H78a,H78b), C78B(H78c,H78d), C79(H79a,H79b),
 C79(H79c,H79d), C80(H80a,H80b), C81(H81a,H81b), C82(H82a,H82b), C83(H83a,H83b),
  C84(H84a,H84b), C81A(H81c,H81d), C82A(H82c,H82d), C83A(H83c,H83d), C84A(H84c,
 H84d), C81B(H81e,H81f), C82B(H82e,H82f), C83B(H83e,H83f), C84B(H84e,H84f),
 C85A(H85a,H85b), C86A(H86a,H86b), C87A(H87a,H87b), C88A(H88a,H88b), C85B(H85c,
 H85d), C86B(H86c,H86d), C87B(H87c,H87d), C88B(H88c,H88d), C89A(H89a,H89b),
 C90A(H90a,H90b), C91A(H91a,H91b), C92A(H92a,H92b), C89B(H89c,H89d), C90B(H90c,
 H90d), C91B(H91c,H91d), C92B(H92c,H92d)
7.c Aromatic/amide H refined with riding coordinates:
 C3(H3), C5(H5), C9(H9), C10(H10), C11(H11), C12(H12), C13(H13), C15(H15),
 C16(H16), C17(H17), C18(H18), C19(H19), C22(H22), C23(H23), C24(H24), C25(H25),
  C26(H26), C28(H28), C29(H29), C30(H30), C31(H31), C32(H32), C39(H39),
 C41(H41), C45(H45), C46(H46), C47(H47), C48(H48), C49(H49), C51(H51), C52(H52),
  C53(H53), C54(H54), C55(H55), C58(H58), C59(H59), C60(H60), C61(H61),
 C62(H62), C64(H64), C65(H65), C66(H66), C67(H67), C68(H68)
7.d Idealised Me refined as rotating group:
 C34A(H34a,H34b,H34c), C34B(H34d,H34e,H34f), C35A(H35a,H35b,H35c), C35B(H35d,
 H35e,H35f), C36A(H36a,H36b,H36c), C36B(H36d,H36e,H36f), C70(H70a,H70b,H70c),
 C71(H71a,H71b,H71c), C72(H72a,H72b,H72c)
;
_olex2_submission_special_instructions 'No special instructions were received'
_oxdiff_exptl_absorpt_empirical_details
;
Empirical correction (ABSPACK) includes:
- Absorption correction using spherical harmonics
- Frame scaling
;
_oxdiff_exptl_absorpt_empirical_full_max 1.240
_oxdiff_exptl_absorpt_empirical_full_min 0.807

loop_
_space_group_symop_operation_xyz
'x, y, z'
'-x, -y, -z'

loop_
_atom_site_label
_atom_site_type_symbol
_atom_site_fract_x
_atom_site_fract_y
_atom_site_fract_z
_atom_site_U_iso_or_equiv
_atom_site_adp_type
_atom_site_occupancy
_atom_site_site_symmetry_order
_atom_site_calc_flag
_atom_site_refinement_flags_posn
_atom_site_refinement_flags_adp
_atom_site_refinement_flags_occupancy
_atom_site_disorder_assembly
_atom_site_disorder_group
Y1 Y 0.64004(2) 0.73994(2) 0.27263(2) 0.03040(6) Uani 1 1 d . U . . .
Cl1 Cl 0.83142(4) 0.82750(3) 0.26066(2) 0.04264(10) Uani 1 1 d . U . . .
O1 O 0.56692(10) 0.74295(8) 0.19030(5) 0.0337(2) Uani 1 1 d . U . . .
O2 O 0.51783(10) 0.67306(8) 0.31395(5) 0.0346(3) Uani 1 1 d . U . . .
O3 O 0.74121(12) 0.74314(10) 0.36429(6) 0.0454(3) Uani 1 1 d . U . . .
O4 O 0.72169(11) 0.60838(9) 0.22430(6) 0.0434(3) Uani 1 1 d . U . . .
O5 O 0.57338(12) 0.87989(9) 0.30946(6) 0.0415(3) Uani 1 1 d . U . . .
C1 C 0.52809(15) 0.75341(12) 0.13833(8) 0.0341(3) Uani 1 1 d . U . . .
C2 C 0.43115(16) 0.70151(12) 0.10974(8) 0.0375(4) Uani 1 1 d . U . . .
C3 C 0.38963(17) 0.71447(13) 0.05649(9) 0.0432(4) Uani 1 1 d . U . . .
H3 H 0.324687 0.679011 0.038078 0.052 Uiso 1 1 calc R . . . .
C4 C 0.43889(19) 0.77697(14) 0.02901(8) 0.0455(4) Uani 1 1 d . U . . .
C5 C 0.53559(18) 0.82547(13) 0.05685(8) 0.0435(4) Uani 1 1 d . U . . .
H5 H 0.572490 0.867350 0.038490 0.052 Uiso 1 1 calc R . . . .
C6 C 0.58110(16) 0.81574(12) 0.11034(8) 0.0371(4) Uani 1 1 d . U . . .
C7 C 0.68407(16) 0.87454(12) 0.13899(8) 0.0386(4) Uani 1 1 d . U . . .
H7 H 0.711172 0.848514 0.171571 0.046 Uiso 1 1 calc R . . . .
C8 C 0.66128(19) 0.97109(13) 0.16780(9) 0.0455(4) Uani 1 1 d . U . . .
C9 C 0.7479(3) 1.02780(18) 0.20020(14) 0.0747(8) Uani 1 1 d . U . . .
H9 H 0.818736 1.005828 0.203494 0.090 Uiso 1 1 calc R . . . .
C10 C 0.7323(3) 1.1163(2) 0.22783(18) 0.0951(11) Uani 1 1 d . U . . .
H10 H 0.792407 1.153959 0.249970 0.114 Uiso 1 1 calc R . . . .
C11 C 0.6309(3) 1.14965(18) 0.22345(15) 0.0852(9) Uani 1 1 d . U . . .
H11 H 0.620768 1.210346 0.241964 0.102 Uiso 1 1 calc R . . . .
C12 C 0.5449(3) 1.09437(18) 0.19209(13) 0.0734(8) Uani 1 1 d . U . . .
H12 H 0.474193 1.116674 0.189095 0.088 Uiso 1 1 calc R . . . .
C13 C 0.5600(2) 1.00532(15) 0.16440(10) 0.0556(5) Uani 1 1 d . U . . .
H13 H 0.499172 0.967772 0.142855 0.067 Uiso 1 1 calc R . . . .
C14 C 0.77862(18) 0.87136(14) 0.09620(9) 0.0459(4) Uani 1 1 d . U . . .
C15 C 0.85910(19) 0.81187(15) 0.09602(11) 0.0547(5) Uani 1 1 d . U . . .
H15 H 0.856298 0.775259 0.123407 0.066 Uiso 1 1 calc R . . . .
C16 C 0.9444(2) 0.8048(2) 0.05623(14) 0.0763(8) Uani 1 1 d . U . . .
H16 H 0.998736 0.763336 0.056349 0.092 Uiso 1 1 calc R . . . .
C17 C 0.9491(3) 0.8587(3) 0.01655(14) 0.0915(10) Uani 1 1 d . U . . .
H17 H 1.005986 0.853494 -0.011170 0.110 Uiso 1 1 calc R . . . .
C18 C 0.8716(3) 0.9195(3) 0.01738(14) 0.0899(10) Uani 1 1 d . U . . .
H18 H 0.875884 0.957116 -0.009374 0.108 Uiso 1 1 calc R . . . .
C19 C 0.7866(2) 0.9268(2) 0.05706(12) 0.0669(7) Uani 1 1 d . U . . .
H19 H 0.733760 0.969626 0.057473 0.080 Uiso 1 1 calc R . . . .
C20 C 0.37080(15) 0.63342(12) 0.13765(8) 0.0384(4) Uani 1 1 d . U . . .
H20 H 0.427105 0.615061 0.163678 0.046 Uiso 1 1 calc R . . . .
C21 C 0.32849(19) 0.54863(14) 0.09068(9) 0.0477(5) Uani 1 1 d . U . . .
C22 C 0.2159(2) 0.52380(19) 0.07663(13) 0.0691(7) Uani 1 1 d . U . . .
H22 H 0.161657 0.559618 0.097005 0.083 Uiso 1 1 calc R . . . .
C23 C 0.1823(3) 0.4464(2) 0.03267(16) 0.0904(10) Uani 1 1 d . U . . .
H23 H 0.105370 0.430291 0.023041 0.109 Uiso 1 1 calc R . . . .
C24 C 0.2599(3) 0.3934(2) 0.00323(15) 0.0907(10) Uani 1 1 d . U . . .
H24 H 0.236435 0.340310 -0.026105 0.109 Uiso 1 1 calc R . . . .
C25 C 0.3723(3) 0.41732(17) 0.01636(12) 0.0716(7) Uani 1 1 d . U . . .
H25 H 0.426149 0.380976 -0.003930 0.086 Uiso 1 1 calc R . . . .
C26 C 0.4055(2) 0.49492(15) 0.05943(10) 0.0546(5) Uani 1 1 d . U . . .
H26 H 0.482638 0.511788 0.067781 0.066 Uiso 1 1 calc R . . . .
C27 C 0.27866(15) 0.67174(13) 0.17724(8) 0.0395(4) Uani 1 1 d . U . . .
C28 C 0.25218(18) 0.63526(16) 0.22418(10) 0.0508(5) Uani 1 1 d . U . . .
H28 H 0.294002 0.589457 0.232266 0.061 Uiso 1 1 calc R . . . .
C29 C 0.1648(2) 0.66486(19) 0.25980(11) 0.0603(6) Uani 1 1 d . U . . .
H29 H 0.148516 0.639809 0.292301 0.072 Uiso 1 1 calc R . . . .
C30 C 0.10255(19) 0.72967(17) 0.24830(11) 0.0582(6) Uani 1 1 d . U . . .
H30 H 0.043068 0.749701 0.272639 0.070 Uiso 1 1 calc R . . . .
C31 C 0.1267(2) 0.76562(17) 0.20122(13) 0.0642(6) Uani 1 1 d . U . . .
H31 H 0.082992 0.809960 0.192545 0.077 Uiso 1 1 calc R . . . .
C32 C 0.2153(2) 0.73721(16) 0.16611(12) 0.0559(5) Uani 1 1 d . U . . .
H32 H 0.232226 0.763293 0.134123 0.067 Uiso 1 1 calc R . . . .
C33 C 0.3866(2) 0.79096(17) -0.02844(10) 0.0584(6) Uani 1 1 d D U . . .
C34A C 0.3788(8) 0.7052(6) -0.0775(4) 0.063(2) Uani 0.535(5) 1 d D U P A 1
H34A H 0.452579 0.682499 -0.082808 0.095 Uiso 0.535(5) 1 calc GR . P A 1
H34B H 0.351726 0.717574 -0.114449 0.095 Uiso 0.535(5) 1 calc GR . P A 1
H34C H 0.327236 0.660219 -0.066856 0.095 Uiso 0.535(5) 1 calc GR . P A 1
C34B C 0.3928(19) 0.7083(10) -0.0761(6) 0.145(7) Uani 0.465(5) 1 d D U P A 2
H34D H 0.369730 0.655888 -0.061235 0.218 Uiso 0.465(5) 1 calc GR . P A 2
H34E H 0.469388 0.704247 -0.088809 0.218 Uiso 0.465(5) 1 calc GR . P A 2
H34F H 0.343341 0.710044 -0.109762 0.218 Uiso 0.465(5) 1 calc GR . P A 2
C35A C 0.2776(9) 0.8279(8) -0.0178(5) 0.115(4) Uani 0.535(5) 1 d D U P A 1
H35A H 0.242915 0.831997 -0.055461 0.172 Uiso 0.535(5) 1 calc GR . P A 1
H35B H 0.287850 0.887706 0.009146 0.172 Uiso 0.535(5) 1 calc GR . P A 1
H35C H 0.229530 0.788483 -0.000113 0.172 Uiso 0.535(5) 1 calc GR . P A 1
C35B C 0.2631(8) 0.8086(13) -0.0178(7) 0.128(6) Uani 0.465(5) 1 d D U P A 2
H35D H 0.230165 0.825200 -0.052085 0.192 Uiso 0.465(5) 1 calc GR . P A 2
H35E H 0.258728 0.857556 0.017626 0.192 Uiso 0.465(5) 1 calc GR . P A 2
H35F H 0.222269 0.754257 -0.012163 0.192 Uiso 0.465(5) 1 calc GR . P A 2
C36A C 0.4633(16) 0.8574(10) -0.0527(6) 0.113(6) Uani 0.535(5) 1 d D U P A 1
H36A H 0.531667 0.829638 -0.065987 0.169 Uiso 0.535(5) 1 calc GR . P A 1
H36B H 0.482080 0.912035 -0.021370 0.169 Uiso 0.535(5) 1 calc GR . P A 1
H36C H 0.424810 0.872426 -0.086071 0.169 Uiso 0.535(5) 1 calc GR . P A 1
C36B C 0.4356(18) 0.8747(12) -0.0435(9) 0.124(7) Uani 0.465(5) 1 d D U P A 2
H36D H 0.516294 0.872460 -0.046253 0.185 Uiso 0.465(5) 1 calc GR . P A 2
H36E H 0.419770 0.927122 -0.012456 0.185 Uiso 0.465(5) 1 calc GR . P A 2
H36F H 0.402729 0.879011 -0.081440 0.185 Uiso 0.465(5) 1 calc GR . P A 2
C37 C 0.43457(14) 0.63701(12) 0.33961(8) 0.0335(3) Uani 1 1 d . U . . .
C38 C 0.37586(16) 0.68945(12) 0.38470(8) 0.0373(4) Uani 1 1 d . U . . .
C39 C 0.28398(16) 0.65069(13) 0.40716(9) 0.0411(4) Uani 1 1 d . U . . .
H39 H 0.244569 0.687568 0.437104 0.049 Uiso 1 1 calc R . . . .
C40 C 0.24782(16) 0.56077(13) 0.38767(9) 0.0405(4) Uani 1 1 d . U . . .
C41 C 0.31009(16) 0.50881(13) 0.34509(9) 0.0405(4) Uani 1 1 d . U . . .
H41 H 0.288005 0.446683 0.331256 0.049 Uiso 1 1 calc R . . . .
C42 C 0.40298(15) 0.54370(12) 0.32194(8) 0.0362(4) Uani 1 1 d . U . . .
C43 C 0.41484(17) 0.78683(13) 0.41343(8) 0.0416(4) Uani 1 1 d . U . . .
H43 H 0.458398 0.810207 0.383728 0.050 Uiso 1 1 calc R . . . .
C44 C 0.49335(18) 0.79476(14) 0.46750(9) 0.0470(5) Uani 1 1 d . U . . .
C45 C 0.5676(2) 0.87042(16) 0.48673(11) 0.0571(6) Uani 1 1 d . U . . .
H45 H 0.569746 0.915917 0.465623 0.068 Uiso 1 1 calc R . . . .
C46 C 0.6386(2) 0.8806(2) 0.53626(12) 0.0683(7) Uani 1 1 d . U . . .
H46 H 0.688922 0.932587 0.548467 0.082 Uiso 1 1 calc R . . . .
C47 C 0.6364(2) 0.8160(2) 0.56765(12) 0.0720(7) Uani 1 1 d . U . . .
H47 H 0.684896 0.823091 0.601545 0.086 Uiso 1 1 calc R . . . .
C48 C 0.5631(3) 0.7408(2) 0.54943(12) 0.0731(7) Uani 1 1 d . U . . .
H48 H 0.560923 0.695708 0.570886 0.088 Uiso 1 1 calc R . . . .
C49 C 0.4924(2) 0.73063(18) 0.49973(11) 0.0611(6) Uani 1 1 d . U . . .
H49 H 0.442391 0.678420 0.487698 0.073 Uiso 1 1 calc R . . . .
C50 C 0.31562(18) 0.84365(13) 0.42755(9) 0.0446(4) Uani 1 1 d . U . . .
C51 C 0.2872(2) 0.88330(17) 0.48479(11) 0.0597(6) Uani 1 1 d . U . . .
H51 H 0.332598 0.878125 0.517521 0.072 Uiso 1 1 calc R . . . .
C52 C 0.1925(3) 0.93062(19) 0.49452(13) 0.0719(7) Uani 1 1 d . U . . .
H52 H 0.174175 0.957275 0.533891 0.086 Uiso 1 1 calc R . . . .
C53 C 0.1257(2) 0.93924(17) 0.44817(13) 0.0665(7) Uani 1 1 d . U . . .
H53 H 0.061585 0.971823 0.455248 0.080 Uiso 1 1 calc R . . . .
C54 C 0.1525(2) 0.89994(16) 0.39086(12) 0.0599(6) Uani 1 1 d . U . . .
H54 H 0.106623 0.905075 0.358312 0.072 Uiso 1 1 calc R . . . .
C55 C 0.24698(19) 0.85295(14) 0.38118(10) 0.0506(5) Uani 1 1 d . U . . .
H55 H 0.264961 0.826493 0.341704 0.061 Uiso 1 1 calc R . . . .
C56 C 0.47711(16) 0.48226(12) 0.28181(9) 0.0400(4) Uani 1 1 d . U . . .
H56 H 0.511148 0.516999 0.254781 0.048 Uiso 1 1 calc R . . . .
C57 C 0.41462(16) 0.39834(13) 0.24282(10) 0.0452(4) Uani 1 1 d . U . . .
C58 C 0.3807(2) 0.39657(17) 0.18570(12) 0.0601(6) Uani 1 1 d . U . . .
H58 H 0.396616 0.448179 0.171038 0.072 Uiso 1 1 calc R . . . .
C59 C 0.3238(3) 0.3211(2) 0.14901(15) 0.0803(8) Uani 1 1 d . U . . .
H59 H 0.302821 0.320762 0.109398 0.096 Uiso 1 1 calc R . . . .
C60 C 0.2979(2) 0.24692(19) 0.17016(18) 0.0838(10) Uani 1 1 d . U . . .
H60 H 0.257377 0.195622 0.145532 0.101 Uiso 1 1 calc R . . . .
C61 C 0.3306(2) 0.24705(16) 0.22715(16) 0.0741(8) Uani 1 1 d . U . . .
H61 H 0.312520 0.195726 0.241789 0.089 Uiso 1 1 calc R . . . .
C62 C 0.3901(2) 0.32171(14) 0.26344(13) 0.0585(6) Uani 1 1 d . U . . .
H62 H 0.414104 0.320646 0.302372 0.070 Uiso 1 1 calc R . . . .
C63 C 0.57288(16) 0.45656(13) 0.31706(11) 0.0461(4) Uani 1 1 d . U . . .
C64 C 0.66418(19) 0.42094(16) 0.28694(13) 0.0597(6) Uani 1 1 d . U . . .
H64 H 0.666914 0.415555 0.245566 0.072 Uiso 1 1 calc R . . . .
C65 C 0.7507(2) 0.3934(2) 0.31655(17) 0.0764(8) Uani 1 1 d . U . . .
H65 H 0.812331 0.369509 0.295496 0.092 Uiso 1 1 calc R . . . .
C66 C 0.7475(2) 0.4005(2) 0.37631(17) 0.0805(9) Uani 1 1 d . U . . .
H66 H 0.807154 0.381803 0.396546 0.097 Uiso 1 1 calc R . . . .
C67 C 0.6584(2) 0.4347(2) 0.40692(15) 0.0741(8) Uani 1 1 d . U . . .
H67 H 0.656067 0.439062 0.448196 0.089 Uiso 1 1 calc R . . . .
C68 C 0.5711(2) 0.46309(17) 0.37737(12) 0.0585(6) Uani 1 1 d . U . . .
H68 H 0.509931 0.487108 0.398801 0.070 Uiso 1 1 calc R . . . .
C69 C 0.14516(19) 0.51876(16) 0.41107(11) 0.0545(5) Uani 1 1 d . U . . .
C70 C 0.0556(3) 0.4914(3) 0.36227(16) 0.1105(15) Uani 1 1 d . U . . .
H70A H 0.033570 0.544638 0.350492 0.166 Uiso 1 1 calc GR . . . .
H70B H -0.009009 0.461824 0.376426 0.166 Uiso 1 1 calc GR . . . .
H70C H 0.084099 0.449872 0.328179 0.166 Uiso 1 1 calc GR . . . .
C71 C 0.1764(3) 0.43613(18) 0.43238(16) 0.0808(9) Uani 1 1 d . U . . .
H71A H 0.203011 0.391767 0.399148 0.121 Uiso 1 1 calc GR . . . .
H71B H 0.110837 0.409732 0.447767 0.121 Uiso 1 1 calc GR . . . .
H71C H 0.235235 0.454450 0.463740 0.121 Uiso 1 1 calc GR . . . .
C72 C 0.1008(2) 0.58366(18) 0.46400(13) 0.0653(7) Uani 1 1 d . U . . .
H72A H 0.158651 0.601061 0.495904 0.098 Uiso 1 1 calc GR . . . .
H72B H 0.035575 0.554498 0.477919 0.098 Uiso 1 1 calc GR . . . .
H72C H 0.079627 0.637125 0.452166 0.098 Uiso 1 1 calc GR . . . .
C73 C 0.8273(2) 0.80545(17) 0.39944(11) 0.0586(6) Uani 1 1 d . U . . .
H73A H 0.794334 0.850418 0.430632 0.070 Uiso 1 1 calc R . . . .
H73B H 0.871001 0.837043 0.374238 0.070 Uiso 1 1 calc R . . . .
C74 C 0.8971(3) 0.7512(3) 0.4255(2) 0.1014(13) Uani 1 1 d . U . . .
H74A H 0.933176 0.786783 0.463362 0.122 Uiso 1 1 calc R . . . .
H74B H 0.955441 0.727574 0.398332 0.122 Uiso 1 1 calc R . . . .
C75 C 0.8198(2) 0.6763(2) 0.43544(16) 0.0824(10) Uani 1 1 d . U . . .
H75A H 0.857490 0.620054 0.429031 0.099 Uiso 1 1 calc R . . . .
H75B H 0.793340 0.690954 0.476204 0.099 Uiso 1 1 calc R . . . .
C76 C 0.72513(19) 0.66707(16) 0.39105(11) 0.0523(5) Uani 1 1 d . U . . .
H76A H 0.725310 0.609938 0.360509 0.063 Uiso 1 1 calc R . . . .
H76B H 0.653306 0.668090 0.410623 0.063 Uiso 1 1 calc R . . . .
C77 C 0.6887(2) 0.55943(16) 0.16343(11) 0.0581(6) Uani 1 1 d D U . . .
H77A H 0.665987 0.601074 0.139850 0.070 Uiso 0.535(5) 1 calc R . P A 1
H77B H 0.625784 0.514238 0.162905 0.070 Uiso 0.535(5) 1 calc R . P A 1
H77C H 0.653400 0.599187 0.142109 0.070 Uiso 0.465(5) 1 calc R . P A 2
H77D H 0.634845 0.507791 0.163319 0.070 Uiso 0.465(5) 1 calc R . P A 2
C78A C 0.7914(6) 0.5142(5) 0.1387(4) 0.0517(15) Uani 0.535(5) 1 d D U P A 1
H78A H 0.791484 0.453122 0.145139 0.062 Uiso 0.535(5) 1 calc R . P A 1
H78B H 0.796083 0.510748 0.095931 0.062 Uiso 0.535(5) 1 calc R . P A 1
C78B C 0.7912(9) 0.5281(11) 0.1347(7) 0.101(5) Uani 0.465(5) 1 d D U P A 2
H78C H 0.792588 0.462599 0.129173 0.122 Uiso 0.465(5) 1 calc R . P A 2
H78D H 0.795318 0.542038 0.095483 0.122 Uiso 0.465(5) 1 calc R . P A 2
C79 C 0.8852(2) 0.57597(19) 0.17437(12) 0.0651(6) Uani 1 1 d D U . . .
H79A H 0.955075 0.545949 0.173358 0.078 Uiso 0.535(5) 1 calc R . P A 1
H79B H 0.898344 0.631414 0.160499 0.078 Uiso 0.535(5) 1 calc R . P A 1
H79C H 0.910380 0.632450 0.163947 0.078 Uiso 0.465(5) 1 calc R . P A 2
H79D H 0.948547 0.538253 0.172335 0.078 Uiso 0.465(5) 1 calc R . P A 2
C80 C 0.83827(17) 0.59465(15) 0.23515(10) 0.0499(5) Uani 1 1 d . U . . .
H80A H 0.844555 0.543231 0.253113 0.060 Uiso 1 1 calc R . . . .
H80B H 0.877412 0.648834 0.261679 0.060 Uiso 1 1 calc R . . . .
C81 C 0.47195(19) 0.90212(15) 0.28293(10) 0.0492(5) Uani 1 1 d . U . . .
H81A H 0.409792 0.856659 0.283168 0.059 Uiso 1 1 calc R . . . .
H81B H 0.482981 0.905513 0.241604 0.059 Uiso 1 1 calc R . . . .
C82 C 0.4484(2) 0.99268(16) 0.32119(13) 0.0654(6) Uani 1 1 d . U . . .
H82A H 0.418325 1.030563 0.296760 0.078 Uiso 1 1 calc R . . . .
H82B H 0.394188 0.985763 0.351214 0.078 Uiso 1 1 calc R . . . .
C83 C 0.5580(3) 1.0327(2) 0.3499(2) 0.1017(13) Uani 1 1 d . U . . .
H83A H 0.586376 1.081634 0.332207 0.122 Uiso 1 1 calc R . . . .
H83B H 0.550007 1.058107 0.392722 0.122 Uiso 1 1 calc R . . . .
C84 C 0.6360(2) 0.96286(15) 0.34133(12) 0.0605(6) Uani 1 1 d . U . . .
H84A H 0.698880 0.977772 0.318099 0.073 Uiso 1 1 calc R . . . .
H84B H 0.665894 0.956782 0.379982 0.073 Uiso 1 1 calc R . . . .
O6A O -0.0216(9) 0.2277(6) 0.2141(4) 0.204(4) Uani 0.535(5) 1 d D U P A 1
C81A C 0.0332(7) 0.3004(5) 0.2374(4) 0.108(2) Uani 0.535(5) 1 d D U P A 1
H81C H 0.108296 0.286871 0.248937 0.130 Uiso 0.535(5) 1 calc R . P A 1
H81D H -0.002663 0.328537 0.274250 0.130 Uiso 0.535(5) 1 calc R . P A 1
C82A C 0.0472(7) 0.3705(6) 0.2001(3) 0.096(2) Uani 0.535(5) 1 d D U P A 1
H82C H 0.125809 0.393840 0.200074 0.116 Uiso 0.535(5) 1 calc R . P A 1
H82D H 0.000504 0.420951 0.213797 0.116 Uiso 0.535(5) 1 calc R . P A 1
C83A C 0.0045(11) 0.3099(8) 0.1380(5) 0.147(4) Uani 0.535(5) 1 d D U P A 1
H83C H -0.060483 0.333596 0.122074 0.177 Uiso 0.535(5) 1 calc R . P A 1
H83D H 0.063920 0.304281 0.109166 0.177 Uiso 0.535(5) 1 calc R . P A 1
C84A C -0.0223(12) 0.2347(9) 0.1505(5) 0.161(4) Uani 0.535(5) 1 d D U P A 1
H84C H 0.028057 0.191135 0.129411 0.193 Uiso 0.535(5) 1 calc R . P A 1
H84D H -0.098263 0.214034 0.133102 0.193 Uiso 0.535(5) 1 calc R . P A 1
O6B O -0.0294(9) 0.3850(5) 0.2124(3) 0.146(3) Uani 0.465(5) 1 d D U P A 2
C81B C 0.0335(11) 0.3747(10) 0.1580(7) 0.172(5) Uani 0.465(5) 1 d D U P A 2
H81E H 0.107882 0.353490 0.162542 0.206 Uiso 0.465(5) 1 calc R . P A 2
H81F H 0.040655 0.430510 0.144069 0.206 Uiso 0.465(5) 1 calc R . P A 2
C82B C -0.0488(15) 0.3012(10) 0.1176(5) 0.168(5) Uani 0.465(5) 1 d D U P A 2
H82E H -0.112399 0.327604 0.102551 0.201 Uiso 0.465(5) 1 calc R . P A 2
H82F H -0.011061 0.265417 0.083750 0.201 Uiso 0.465(5) 1 calc R . P A 2
C83B C -0.0856(10) 0.2454(9) 0.1595(6) 0.139(4) Uani 0.465(5) 1 d D U P A 2
H83E H -0.161022 0.215204 0.148377 0.166 Uiso 0.465(5) 1 calc R . P A 2
H83F H -0.032642 0.200296 0.162153 0.166 Uiso 0.465(5) 1 calc R . P A 2
C84B C -0.0842(14) 0.3010(8) 0.2027(6) 0.163(5) Uani 0.465(5) 1 d D U P A 2
H84E H -0.055807 0.274582 0.234297 0.196 Uiso 0.465(5) 1 calc R . P A 2
H84F H -0.163076 0.310804 0.210707 0.196 Uiso 0.465(5) 1 calc R . P A 2
O7A O 0.2628(7) 1.0133(5) 0.2049(3) 0.113(3) Uani 0.535(5) 1 d D U P A 1
C85A C 0.2356(12) 0.9822(8) 0.1409(5) 0.120(4) Uani 0.535(5) 1 d D U P A 1
H85A H 0.293788 1.005641 0.118216 0.145 Uiso 0.535(5) 1 calc R . P A 1
H85B H 0.229639 0.915897 0.128420 0.145 Uiso 0.535(5) 1 calc R . P A 1
C86A C 0.1299(14) 1.0162(15) 0.1310(6) 0.179(6) Uani 0.535(5) 1 d D U P A 1
H86A H 0.085493 0.976359 0.097121 0.214 Uiso 0.535(5) 1 calc R . P A 1
H86B H 0.138972 1.077712 0.125177 0.214 Uiso 0.535(5) 1 calc R . P A 1
C87A C 0.0761(11) 1.0137(10) 0.1953(7) 0.135(4) Uani 0.535(5) 1 d D U P A 1
H87A H 0.015991 1.054513 0.204603 0.162 Uiso 0.535(5) 1 calc R . P A 1
H87B H 0.047197 0.952300 0.196086 0.162 Uiso 0.535(5) 1 calc R . P A 1
C88A C 0.1733(11) 1.0448(8) 0.2358(6) 0.102(3) Uani 0.535(5) 1 d D U P A 1
H88A H 0.181268 1.111102 0.248295 0.123 Uiso 0.535(5) 1 calc R . P A 1
H88B H 0.166503 1.021042 0.271409 0.123 Uiso 0.535(5) 1 calc R . P A 1
O7B O 0.0822(7) 1.0249(8) 0.1504(4) 0.121(3) Uani 0.465(5) 1 d D U P A 2
C85B C 0.0821(11) 1.0489(11) 0.2147(5) 0.120(4) Uani 0.465(5) 1 d D U P A 2
H85C H 0.089321 1.114892 0.229664 0.144 Uiso 0.465(5) 1 calc R . P A 2
H85D H 0.011293 1.025385 0.227930 0.144 Uiso 0.465(5) 1 calc R . P A 2
C86B C 0.1749(13) 1.0107(8) 0.2377(6) 0.095(3) Uani 0.465(5) 1 d D U P A 2
H86C H 0.148805 0.956954 0.251106 0.114 Uiso 0.465(5) 1 calc R . P A 2
H86D H 0.214182 1.054938 0.271381 0.114 Uiso 0.465(5) 1 calc R . P A 2
C87B C 0.2519(10) 0.9857(8) 0.1859(7) 0.105(4) Uani 0.465(5) 1 d D U P A 2
H87C H 0.310273 1.034804 0.187284 0.127 Uiso 0.465(5) 1 calc R . P A 2
H87D H 0.287938 0.930535 0.186959 0.127 Uiso 0.465(5) 1 calc R . P A 2
C88B C 0.1786(10) 0.9714(10) 0.1328(6) 0.107(3) Uani 0.465(5) 1 d D U P A 2
H88C H 0.153523 0.907111 0.118160 0.128 Uiso 0.465(5) 1 calc R . P A 2
H88D H 0.218084 0.991638 0.101147 0.128 Uiso 0.465(5) 1 calc R . P A 2
O8A O 0.8488(7) 1.0989(4) 0.3734(3) 0.121(2) Uani 0.535(5) 1 d D U P A 1
C89A C 0.9575(11) 1.0686(8) 0.3612(9) 0.143(5) Uani 0.535(5) 1 d D U P A 1
H89A H 0.963042 1.041752 0.318344 0.171 Uiso 0.535(5) 1 calc R . P A 1
H89B H 0.973622 1.023314 0.383221 0.171 Uiso 0.535(5) 1 calc R . P A 1
C90A C 1.0389(10) 1.1528(9) 0.3817(9) 0.175(5) Uani 0.535(5) 1 d D U P A 1
H90A H 1.090818 1.147947 0.414132 0.211 Uiso 0.535(5) 1 calc R . P A 1
H90B H 1.081689 1.165606 0.348656 0.211 Uiso 0.535(5) 1 calc R . P A 1
C91A C 0.9569(12) 1.2221(8) 0.4029(8) 0.164(6) Uani 0.535(5) 1 d D U P A 1
H91A H 0.972063 1.248884 0.445686 0.196 Uiso 0.535(5) 1 calc R . P A 1
H91B H 0.968748 1.270628 0.382079 0.196 Uiso 0.535(5) 1 calc R . P A 1
C92A C 0.8626(11) 1.1929(5) 0.3949(7) 0.138(4) Uani 0.535(5) 1 d D U P A 1
H92A H 0.825812 1.220791 0.366351 0.165 Uiso 0.535(5) 1 calc R . P A 1
H92B H 0.824876 1.209756 0.432732 0.165 Uiso 0.535(5) 1 calc R . P A 1
O8B O 0.8747(9) 1.1532(8) 0.3715(6) 0.175(4) Uani 0.465(5) 1 d D U P A 2
C89B C 0.9367(9) 1.0811(8) 0.3447(9) 0.118(5) Uani 0.465(5) 1 d D U P A 2
H89C H 0.932957 1.071030 0.301120 0.142 Uiso 0.465(5) 1 calc R . P A 2
H89D H 0.909092 1.025251 0.355219 0.142 Uiso 0.465(5) 1 calc R . P A 2
C90B C 1.0563(9) 1.1117(6) 0.3703(6) 0.110(3) Uani 0.465(5) 1 d D U P A 2
H90C H 1.068768 1.100580 0.409908 0.133 Uiso 0.465(5) 1 calc R . P A 2
H90D H 1.112944 1.083787 0.343404 0.133 Uiso 0.465(5) 1 calc R . P A 2
C91B C 1.0524(10) 1.2066(6) 0.3728(8) 0.158(5) Uani 0.465(5) 1 d D U P A 2
H91C H 1.090187 1.242269 0.410150 0.190 Uiso 0.465(5) 1 calc R . P A 2
H91D H 1.093490 1.220784 0.339584 0.190 Uiso 0.465(5) 1 calc R . P A 2
C92B C 0.9515(10) 1.2295(9) 0.3698(8) 0.135(5) Uani 0.465(5) 1 d D U P A 2
H92C H 0.938146 1.247980 0.332559 0.162 Uiso 0.465(5) 1 calc R . P A 2
H92D H 0.940082 1.280640 0.403416 0.162 Uiso 0.465(5) 1 calc R . P A 2

loop_
_atom_site_aniso_label
_atom_site_aniso_U_11
_atom_site_aniso_U_22
_atom_site_aniso_U_33
_atom_site_aniso_U_23
_atom_site_aniso_U_13
_atom_site_aniso_U_12
Y1 0.02954(8) 0.02942(8) 0.03191(8) 0.00774(6) 0.00337(5) -0.00119(5)
Cl1 0.0349(2) 0.0455(2) 0.0489(2) 0.01676(19) 0.00342(17) -0.00589(17)
O1 0.0359(6) 0.0339(6) 0.0312(6) 0.0084(5) 0.0009(5) 0.0010(5)
O2 0.0321(6) 0.0335(6) 0.0387(6) 0.0110(5) 0.0075(5) -0.0030(5)
O3 0.0453(7) 0.0489(8) 0.0441(7) 0.0206(6) -0.0068(6) -0.0098(6)
O4 0.0387(7) 0.0396(7) 0.0482(7) 0.0028(6) 0.0004(6) 0.0061(5)
O5 0.0491(7) 0.0332(6) 0.0413(7) 0.0067(5) 0.0052(6) 0.0042(5)
C1 0.0369(9) 0.0323(8) 0.0322(8) 0.0053(6) 0.0044(7) 0.0060(7)
C2 0.0392(9) 0.0335(9) 0.0373(9) 0.0035(7) 0.0019(7) 0.0043(7)
C3 0.0459(10) 0.0416(10) 0.0383(9) 0.0024(8) -0.0039(8) 0.0050(8)
C4 0.0563(12) 0.0449(10) 0.0345(9) 0.0070(8) -0.0016(8) 0.0095(9)
C5 0.0538(11) 0.0417(10) 0.0369(9) 0.0125(8) 0.0049(8) 0.0064(8)
C6 0.0406(9) 0.0352(9) 0.0354(9) 0.0078(7) 0.0052(7) 0.0047(7)
C7 0.0424(10) 0.0364(9) 0.0380(9) 0.0117(7) 0.0064(7) 0.0003(7)
C8 0.0584(12) 0.0367(9) 0.0430(10) 0.0130(8) 0.0119(9) -0.0002(8)
C9 0.0721(17) 0.0472(13) 0.093(2) -0.0009(13) 0.0026(15) -0.0077(12)
C10 0.110(3) 0.0459(14) 0.112(3) -0.0094(15) 0.009(2) -0.0153(16)
C11 0.134(3) 0.0370(12) 0.082(2) 0.0056(12) 0.0308(19) 0.0093(15)
C12 0.105(2) 0.0529(14) 0.0672(16) 0.0145(12) 0.0239(15) 0.0287(14)
C13 0.0710(15) 0.0460(11) 0.0512(12) 0.0111(9) 0.0123(11) 0.0136(10)
C14 0.0455(10) 0.0482(11) 0.0416(10) 0.0081(8) 0.0079(8) -0.0047(8)
C15 0.0510(12) 0.0455(11) 0.0604(13) -0.0004(10) 0.0115(10) -0.0012(9)
C16 0.0544(14) 0.0735(17) 0.0834(19) -0.0146(14) 0.0215(13) -0.0018(12)
C17 0.0715(19) 0.126(3) 0.0631(17) 0.0012(17) 0.0307(15) -0.0153(18)
C18 0.077(2) 0.135(3) 0.0641(17) 0.0423(19) 0.0201(15) -0.0159(19)
C19 0.0604(14) 0.0873(19) 0.0611(14) 0.0361(14) 0.0129(11) -0.0046(13)
C20 0.0363(9) 0.0340(9) 0.0423(9) 0.0053(7) -0.0013(7) 0.0010(7)
C21 0.0533(12) 0.0378(10) 0.0469(11) 0.0028(8) -0.0002(9) -0.0033(8)
C22 0.0568(14) 0.0643(15) 0.0709(16) -0.0069(12) -0.0021(12) -0.0128(12)
C23 0.079(2) 0.081(2) 0.088(2) -0.0131(17) -0.0115(16) -0.0269(16)
C24 0.116(3) 0.0590(16) 0.0742(19) -0.0198(14) 0.0004(18) -0.0216(17)
C25 0.105(2) 0.0441(12) 0.0588(14) -0.0028(11) 0.0075(14) 0.0104(13)
C26 0.0667(14) 0.0430(11) 0.0507(12) 0.0039(9) 0.0026(10) 0.0085(10)
C27 0.0342(9) 0.0373(9) 0.0420(9) 0.0022(7) -0.0038(7) -0.0023(7)
C28 0.0424(11) 0.0623(13) 0.0490(11) 0.0153(10) 0.0015(9) 0.0071(9)
C29 0.0466(12) 0.0834(17) 0.0510(12) 0.0172(12) 0.0071(10) 0.0032(11)
C30 0.0395(11) 0.0647(14) 0.0620(13) -0.0001(11) 0.0086(10) 0.0007(10)
C31 0.0519(13) 0.0554(14) 0.0868(18) 0.0160(12) 0.0141(12) 0.0154(11)
C32 0.0509(12) 0.0513(12) 0.0700(14) 0.0203(11) 0.0137(11) 0.0118(10)
C33 0.0787(16) 0.0598(13) 0.0367(10) 0.0120(9) -0.0086(10) 0.0104(12)
C34A 0.074(4) 0.061(4) 0.046(4) -0.003(3) -0.009(3) 0.005(3)
C34B 0.270(18) 0.124(9) 0.035(5) -0.005(5) -0.054(7) 0.085(10)
C35A 0.169(8) 0.121(6) 0.052(5) -0.007(4) -0.024(5) 0.102(7)
C35B 0.060(4) 0.266(16) 0.101(8) 0.122(10) 0.007(5) 0.040(6)
C36A 0.209(14) 0.086(6) 0.043(3) 0.033(4) -0.037(6) -0.038(7)
C36B 0.144(10) 0.119(10) 0.124(15) 0.085(11) -0.079(9) -0.040(9)
C37 0.0304(8) 0.0342(8) 0.0371(8) 0.0117(7) 0.0040(6) -0.0004(6)
C38 0.0395(9) 0.0341(9) 0.0379(9) 0.0087(7) 0.0059(7) -0.0008(7)
C39 0.0417(10) 0.0401(9) 0.0417(9) 0.0104(8) 0.0131(8) 0.0009(8)
C40 0.0367(9) 0.0403(9) 0.0468(10) 0.0150(8) 0.0117(8) -0.0004(7)
C41 0.0393(9) 0.0333(9) 0.0500(10) 0.0126(8) 0.0088(8) -0.0010(7)
C42 0.0334(8) 0.0337(8) 0.0427(9) 0.0117(7) 0.0066(7) 0.0017(7)
C43 0.0458(10) 0.0365(9) 0.0397(9) 0.0054(7) 0.0111(8) -0.0039(8)
C44 0.0463(11) 0.0474(11) 0.0417(10) 0.0012(8) 0.0109(8) -0.0023(9)
C45 0.0535(12) 0.0546(13) 0.0536(12) -0.0019(10) 0.0108(10) -0.0088(10)
C46 0.0541(13) 0.0777(17) 0.0573(14) -0.0095(12) 0.0051(11) -0.0116(12)
C47 0.0570(14) 0.093(2) 0.0542(14) -0.0030(13) -0.0031(11) 0.0046(13)
C48 0.0792(18) 0.0816(19) 0.0572(14) 0.0179(13) -0.0083(13) 0.0004(15)
C49 0.0683(15) 0.0598(14) 0.0527(13) 0.0143(11) -0.0051(11) -0.0098(12)
C50 0.0502(11) 0.0343(9) 0.0458(10) 0.0042(8) 0.0137(8) -0.0036(8)
C51 0.0674(15) 0.0567(13) 0.0494(12) 0.0005(10) 0.0144(11) 0.0080(11)
C52 0.0751(17) 0.0675(16) 0.0643(15) -0.0053(13) 0.0262(13) 0.0141(13)
C53 0.0598(14) 0.0512(13) 0.0831(17) 0.0026(12) 0.0201(13) 0.0099(11)
C54 0.0559(13) 0.0511(12) 0.0704(15) 0.0098(11) 0.0065(11) 0.0049(10)
C55 0.0530(12) 0.0440(11) 0.0516(11) 0.0055(9) 0.0114(9) 0.0019(9)
C56 0.0380(9) 0.0322(9) 0.0510(10) 0.0118(8) 0.0122(8) 0.0026(7)
C57 0.0376(9) 0.0331(9) 0.0631(12) 0.0062(8) 0.0142(9) 0.0051(7)
C58 0.0561(13) 0.0509(12) 0.0678(14) 0.0045(11) 0.0011(11) 0.0041(10)
C59 0.0691(17) 0.0690(17) 0.086(2) -0.0106(15) -0.0074(15) 0.0031(14)
C60 0.0548(15) 0.0534(15) 0.119(3) -0.0248(16) 0.0104(16) -0.0018(12)
C61 0.0601(15) 0.0328(11) 0.122(2) 0.0020(13) 0.0287(15) 0.0016(10)
C62 0.0556(13) 0.0332(10) 0.0855(17) 0.0107(10) 0.0208(12) 0.0033(9)
C63 0.0361(9) 0.0346(9) 0.0702(13) 0.0182(9) 0.0075(9) -0.0001(7)
C64 0.0414(11) 0.0527(13) 0.0861(17) 0.0171(12) 0.0116(11) 0.0074(9)
C65 0.0428(13) 0.0742(18) 0.117(2) 0.0298(17) 0.0088(14) 0.0146(12)
C66 0.0476(14) 0.085(2) 0.123(3) 0.0521(19) -0.0057(15) 0.0056(13)
C67 0.0610(15) 0.0833(19) 0.091(2) 0.0477(16) -0.0046(14) 0.0014(13)
C68 0.0503(12) 0.0599(14) 0.0747(15) 0.0340(12) 0.0068(11) 0.0057(10)
C69 0.0486(12) 0.0513(12) 0.0647(13) 0.0174(10) 0.0225(10) -0.0063(9)
C70 0.0559(17) 0.178(4) 0.085(2) 0.026(2) 0.0062(15) -0.053(2)
C71 0.094(2) 0.0517(14) 0.106(2) 0.0334(15) 0.0529(18) 0.0045(14)
C72 0.0604(14) 0.0615(14) 0.0820(17) 0.0284(13) 0.0381(13) 0.0072(11)
C73 0.0602(14) 0.0613(14) 0.0521(12) 0.0180(10) -0.0158(10) -0.0172(11)
C74 0.077(2) 0.101(2) 0.138(3) 0.068(2) -0.056(2) -0.0275(18)
C75 0.0629(16) 0.097(2) 0.104(2) 0.0659(19) -0.0261(15) -0.0120(15)
C76 0.0507(12) 0.0562(12) 0.0577(12) 0.0309(10) 0.0014(10) -0.0028(10)
C77 0.0605(13) 0.0511(12) 0.0543(12) -0.0050(10) -0.0067(10) 0.0136(10)
C78A 0.061(3) 0.040(2) 0.052(3) 0.001(2) 0.013(2) 0.020(2)
C78B 0.089(6) 0.129(11) 0.069(6) -0.007(7) 0.005(5) 0.007(6)
C79 0.0553(13) 0.0637(15) 0.0741(16) 0.0100(12) 0.0184(12) 0.0086(11)
C80 0.0402(10) 0.0451(11) 0.0619(13) 0.0078(9) -0.0006(9) 0.0070(8)
C81 0.0545(12) 0.0488(11) 0.0452(11) 0.0090(9) 0.0081(9) 0.0157(9)
C82 0.0734(16) 0.0467(12) 0.0727(16) 0.0027(11) 0.0142(13) 0.0205(11)
C83 0.092(2) 0.0506(15) 0.141(3) -0.0209(18) -0.017(2) 0.0227(15)
C84 0.0707(15) 0.0373(11) 0.0649(14) -0.0025(10) 0.0035(12) -0.0014(10)
O6A 0.262(9) 0.189(7) 0.150(6) 0.049(5) -0.112(6) -0.039(7)
C81A 0.089(5) 0.092(5) 0.138(6) 0.011(4) 0.026(4) 0.020(4)
C82A 0.086(4) 0.125(5) 0.069(4) -0.006(3) 0.006(3) 0.055(4)
C83A 0.162(8) 0.138(7) 0.117(6) -0.021(5) -0.075(6) 0.058(7)
C84A 0.159(10) 0.174(8) 0.138(7) 0.015(7) -0.044(8) 0.039(8)
O6B 0.200(8) 0.109(5) 0.117(5) 0.015(4) 0.004(5) -0.015(5)
C81B 0.118(9) 0.157(10) 0.250(12) 0.061(10) 0.060(9) 0.014(7)
C82B 0.223(13) 0.176(11) 0.101(7) 0.016(7) -0.009(8) 0.063(9)
C83B 0.102(7) 0.169(9) 0.123(7) 0.002(5) -0.051(6) 0.000(7)
C84B 0.207(11) 0.127(7) 0.147(8) 0.019(6) 0.052(8) -0.016(8)
O7A 0.139(5) 0.123(6) 0.076(4) 0.015(4) 0.007(3) 0.030(5)
C85A 0.192(10) 0.077(5) 0.077(5) -0.002(4) -0.009(6) -0.015(7)
C86A 0.184(13) 0.205(13) 0.113(8) -0.012(9) -0.043(8) -0.007(11)
C87A 0.135(7) 0.115(8) 0.142(10) 0.015(8) 0.000(7) -0.020(6)
C88A 0.101(6) 0.102(8) 0.111(5) 0.037(6) 0.017(4) 0.014(6)
O7B 0.103(5) 0.137(6) 0.107(6) -0.004(5) -0.003(4) 0.022(4)
C85B 0.099(7) 0.164(12) 0.088(6) 0.006(7) 0.001(5) 0.034(7)
C86B 0.105(6) 0.081(7) 0.101(6) 0.029(6) 0.001(5) -0.005(5)
C87B 0.078(5) 0.073(5) 0.139(9) -0.017(6) -0.014(5) -0.007(4)
C88B 0.101(7) 0.115(8) 0.125(7) 0.055(6) 0.016(5) 0.048(6)
O8A 0.174(6) 0.057(3) 0.119(4) 0.010(3) -0.024(4) -0.014(3)
C89A 0.171(9) 0.086(6) 0.172(12) 0.030(6) 0.028(9) 0.014(6)
C90A 0.133(7) 0.116(9) 0.271(12) 0.040(10) -0.014(8) 0.010(6)
C91A 0.150(8) 0.088(6) 0.211(13) -0.037(8) 0.014(9) -0.016(5)
C92A 0.189(8) 0.044(4) 0.173(10) 0.016(5) 0.022(8) -0.005(4)
O8B 0.163(7) 0.136(8) 0.215(10) 0.029(8) 0.022(7) -0.004(6)
C89B 0.091(6) 0.088(6) 0.158(11) 0.003(7) -0.023(6) -0.009(5)
C90B 0.117(6) 0.060(5) 0.135(7) -0.007(5) -0.036(6) -0.005(4)
C91B 0.117(6) 0.067(5) 0.273(14) 0.013(8) -0.013(9) 0.003(5)
C92B 0.082(5) 0.090(6) 0.225(15) 0.023(8) 0.013(8) 0.001(4)

loop_
_atom_type_symbol
_atom_type_description
_atom_type_scat_dispersion_real
_atom_type_scat_dispersion_imag
_atom_type_scat_source
C C 0.0181 0.0091 'International Tables Vol C Tables 4.2.6.8 and 6.1.1.4'
H H 0.0000 0.0000 'International Tables Vol C Tables 4.2.6.8 and 6.1.1.4'
Cl Cl 0.3639 0.7018 'International Tables Vol C Tables 4.2.6.8 and 6.1.1.4'
O O 0.0492 0.0322 'International Tables Vol C Tables 4.2.6.8 and 6.1.1.4'
Y Y -0.2670 2.0244 'International Tables Vol C Tables 4.2.6.8 and 6.1.1.4'

loop_
_geom_angle_atom_site_label_1
_geom_angle_atom_site_label_2
_geom_angle_atom_site_label_3
_geom_angle
_geom_angle_site_symmetry_1
_geom_angle_site_symmetry_3
_geom_angle_publ_flag
O1 Y1 Cl1 96.30(3) . . ?
O1 Y1 O2 105.67(5) . . ?
O1 Y1 O3 174.24(5) . . ?
O1 Y1 O4 88.22(5) . . ?
O1 Y1 O5 86.72(5) . . ?
O2 Y1 Cl1 158.00(4) . . ?
O2 Y1 O3 80.07(5) . . ?
O2 Y1 O4 95.31(5) . . ?
O2 Y1 O5 93.23(5) . . ?
O3 Y1 Cl1 77.97(3) . . ?
O4 Y1 Cl1 86.32(4) . . ?
O4 Y1 O3 90.79(5) . . ?
O5 Y1 Cl1 86.84(4) . . ?
O5 Y1 O3 93.50(5) . . ?
O5 Y1 O4 170.99(5) . . ?
C1 O1 Y1 173.40(11) . . ?
C37 O2 Y1 174.58(11) . . ?
C73 O3 Y1 132.73(12) . . ?
C73 O3 C76 107.64(16) . . ?
C76 O3 Y1 119.43(12) . . ?
C77 O4 Y1 122.30(12) . . ?
C80 O4 Y1 122.49(12) . . ?
C80 O4 C77 107.86(16) . . ?
C81 O5 Y1 119.57(11) . . ?
C81 O5 C84 108.68(16) . . ?
C84 O5 Y1 127.98(13) . . ?
O1 C1 C2 120.22(16) . . ?
O1 C1 C6 121.72(16) . . ?
C6 C1 C2 118.06(16) . . ?
C1 C2 C20 120.41(16) . . ?
C3 C2 C1 119.86(17) . . ?
C3 C2 C20 119.71(17) . . ?
C2 C3 H3 118.5 . . ?
C4 C3 C2 122.96(19) . . ?
C4 C3 H3 118.5 . . ?
C3 C4 C5 116.34(18) . . ?
C3 C4 C33 120.6(2) . . ?
C5 C4 C33 123.0(2) . . ?
C4 C5 H5 118.3 . . ?
C4 C5 C6 123.37(19) . . ?
C6 C5 H5 118.3 . . ?
C1 C6 C7 120.79(16) . . ?
C5 C6 C1 119.36(18) . . ?
C5 C6 C7 119.80(17) . . ?
C6 C7 H7 106.4 . . ?
C6 C7 C8 113.75(17) . . ?
C6 C7 C14 112.11(16) . . ?
C8 C7 H7 106.4 . . ?
C8 C7 C14 111.09(16) . . ?
C14 C7 H7 106.4 . . ?
C9 C8 C7 118.0(2) . . ?
C13 C8 C7 124.2(2) . . ?
C13 C8 C9 117.8(2) . . ?
C8 C9 H9 119.6 . . ?
C8 C9 C10 120.8(3) . . ?
C10 C9 H9 119.6 . . ?
C9 C10 H10 119.7 . . ?
C11 C10 C9 120.6(3) . . ?
C11 C10 H10 119.7 . . ?
C10 C11 H11 120.5 . . ?
C12 C11 C10 119.1(3) . . ?
C12 C11 H11 120.5 . . ?
C11 C12 H12 119.7 . . ?
C11 C12 C13 120.5(3) . . ?
C13 C12 H12 119.7 . . ?
C8 C13 C12 121.1(3) . . ?
C8 C13 H13 119.4 . . ?
C12 C13 H13 119.4 . . ?
C15 C14 C7 119.42(19) . . ?
C15 C14 C19 118.5(2) . . ?
C19 C14 C7 122.1(2) . . ?
C14 C15 H15 119.5 . . ?
C14 C15 C16 121.1(3) . . ?
C16 C15 H15 119.5 . . ?
C15 C16 H16 120.2 . . ?
C17 C16 C15 119.5(3) . . ?
C17 C16 H16 120.2 . . ?
C16 C17 H17 120.1 . . ?
C18 C17 C16 119.9(3) . . ?
C18 C17 H17 120.1 . . ?
C17 C18 H18 119.7 . . ?
C17 C18 C19 120.7(3) . . ?
C19 C18 H18 119.7 . . ?
C14 C19 H19 119.9 . . ?
C18 C19 C14 120.2(3) . . ?
C18 C19 H19 119.9 . . ?
C2 C20 H20 106.7 . . ?
C2 C20 C21 111.16(16) . . ?
C2 C20 C27 113.28(15) . . ?
C21 C20 H20 106.7 . . ?
C27 C20 H20 106.7 . . ?
C27 C20 C21 111.90(16) . . ?
C22 C21 C20 122.9(2) . . ?
C26 C21 C20 118.94(19) . . ?
C26 C21 C22 118.2(2) . . ?
C21 C22 H22 119.9 . . ?
C21 C22 C23 120.3(3) . . ?
C23 C22 H22 119.9 . . ?
C22 C23 H23 119.8 . . ?
C24 C23 C22 120.5(3) . . ?
C24 C23 H23 119.8 . . ?
C23 C24 H24 120.0 . . ?
C23 C24 C25 120.0(2) . . ?
C25 C24 H24 120.0 . . ?
C24 C25 H25 120.3 . . ?
C24 C25 C26 119.4(3) . . ?
C26 C25 H25 120.3 . . ?
C21 C26 H26 119.2 . . ?
C25 C26 C21 121.6(3) . . ?
C25 C26 H26 119.2 . . ?
C28 C27 C20 118.67(18) . . ?
C32 C27 C20 122.99(19) . . ?
C32 C27 C28 118.2(2) . . ?
C27 C28 H28 119.6 . . ?
C27 C28 C29 120.8(2) . . ?
C29 C28 H28 119.6 . . ?
C28 C29 H29 119.8 . . ?
C30 C29 C28 120.5(2) . . ?
C30 C29 H29 119.8 . . ?
C29 C30 H30 120.3 . . ?
C29 C30 C31 119.4(2) . . ?
C31 C30 H30 120.3 . . ?
C30 C31 H31 119.9 . . ?
C30 C31 C32 120.2(2) . . ?
C32 C31 H31 119.9 . . ?
C27 C32 C31 120.9(2) . . ?
C27 C32 H32 119.6 . . ?
C31 C32 H32 119.6 . . ?
C4 C33 C35B 107.8(5) . . ?
C4 C33 C36A 110.1(6) . . ?
C34A C33 C4 111.4(5) . . ?
C34A C33 C36A 104.0(7) . . ?
C34B C33 C4 108.8(7) . . ?
C34B C33 C35B 109.6(11) . . ?
C34B C33 C36B 114.0(12) . . ?
C35A C33 C4 110.6(5) . . ?
C35A C33 C34A 112.0(6) . . ?
C35A C33 C36A 108.5(10) . . ?
C36B C33 C4 112.4(7) . . ?
C36B C33 C35B 103.9(11) . . ?
C33 C34A H34A 109.5 . . ?
C33 C34A H34B 109.5 . . ?
C33 C34A H34C 109.5 . . ?
H34A C34A H34B 109.5 . . ?
H34A C34A H34C 109.5 . . ?
H34B C34A H34C 109.5 . . ?
C33 C34B H34D 109.5 . . ?
C33 C34B H34E 109.5 . . ?
C33 C34B H34F 109.5 . . ?
H34D C34B H34E 109.5 . . ?
H34D C34B H34F 109.5 . . ?
H34E C34B H34F 109.5 . . ?
C33 C35A H35A 109.5 . . ?
C33 C35A H35B 109.5 . . ?
C33 C35A H35C 109.5 . . ?
H35A C35A H35B 109.5 . . ?
H35A C35A H35C 109.5 . . ?
H35B C35A H35C 109.5 . . ?
C33 C35B H35D 109.5 . . ?
C33 C35B H35E 109.5 . . ?
C33 C35B H35F 109.5 . . ?
H35D C35B H35E 109.5 . . ?
H35D C35B H35F 109.5 . . ?
H35E C35B H35F 109.5 . . ?
C33 C36A H36A 109.5 . . ?
C33 C36A H36B 109.5 . . ?
C33 C36A H36C 109.5 . . ?
H36A C36A H36B 109.5 . . ?
H36A C36A H36C 109.5 . . ?
H36B C36A H36C 109.5 . . ?
C33 C36B H36D 109.5 . . ?
C33 C36B H36E 109.5 . . ?
C33 C36B H36F 109.5 . . ?
H36D C36B H36E 109.5 . . ?
H36D C36B H36F 109.5 . . ?
H36E C36B H36F 109.5 . . ?
O2 C37 C38 121.64(16) . . ?
O2 C37 C42 120.57(16) . . ?
C38 C37 C42 117.79(15) . . ?
C37 C38 C43 121.62(16) . . ?
C39 C38 C37 119.93(17) . . ?
C39 C38 C43 118.29(16) . . ?
C38 C39 H39 118.6 . . ?
C40 C39 C38 122.81(18) . . ?
C40 C39 H39 118.6 . . ?
C39 C40 C41 116.57(16) . . ?
C39 C40 C69 122.83(18) . . ?
C41 C40 C69 120.60(18) . . ?
C40 C41 H41 118.5 . . ?
C42 C41 C40 122.92(17) . . ?
C42 C41 H41 118.5 . . ?
C37 C42 C56 119.31(15) . . ?
C41 C42 C37 119.72(17) . . ?
C41 C42 C56 120.77(16) . . ?
C38 C43 H43 107.1 . . ?
C38 C43 C44 111.41(17) . . ?
C38 C43 C50 110.91(16) . . ?
C44 C43 H43 107.1 . . ?
C44 C43 C50 112.77(16) . . ?
C50 C43 H43 107.1 . . ?
C45 C44 C43 119.6(2) . . ?
C49 C44 C43 122.87(19) . . ?
C49 C44 C45 117.5(2) . . ?
C44 C45 H45 119.4 . . ?
C46 C45 C44 121.2(3) . . ?
C46 C45 H45 119.4 . . ?
C45 C46 H46 119.8 . . ?
C47 C46 C45 120.4(2) . . ?
C47 C46 H46 119.8 . . ?
C46 C47 H47 120.4 . . ?
C46 C47 C48 119.2(3) . . ?
C48 C47 H47 120.4 . . ?
C47 C48 H48 119.9 . . ?
C47 C48 C49 120.2(3) . . ?
C49 C48 H48 119.9 . . ?
C44 C49 C48 121.5(2) . . ?
C44 C49 H49 119.3 . . ?
C48 C49 H49 119.3 . . ?
C51 C50 C43 123.5(2) . . ?
C55 C50 C43 118.68(18) . . ?
C55 C50 C51 117.7(2) . . ?
C50 C51 H51 119.8 . . ?
C50 C51 C52 120.5(3) . . ?
C52 C51 H51 119.8 . . ?
C51 C52 H52 119.5 . . ?
C53 C52 C51 121.0(2) . . ?
C53 C52 H52 119.5 . . ?
C52 C53 H53 120.4 . . ?
C52 C53 C54 119.3(2) . . ?
C54 C53 H53 120.4 . . ?
C53 C54 H54 120.1 . . ?
C53 C54 C55 119.7(3) . . ?
C55 C54 H54 120.1 . . ?
C50 C55 C54 121.8(2) . . ?
C50 C55 H55 119.1 . . ?
C54 C55 H55 119.1 . . ?
C42 C56 H56 107.0 . . ?
C42 C56 C57 113.83(15) . . ?
C42 C56 C63 111.57(17) . . ?
C57 C56 H56 107.0 . . ?
C57 C56 C63 110.07(16) . . ?
C63 C56 H56 107.0 . . ?
C58 C57 C56 120.12(19) . . ?
C58 C57 C62 118.2(2) . . ?
C62 C57 C56 121.7(2) . . ?
C57 C58 H58 119.2 . . ?
C57 C58 C59 121.5(3) . . ?
C59 C58 H58 119.2 . . ?
C58 C59 H59 120.1 . . ?
C60 C59 C58 119.8(3) . . ?
C60 C59 H59 120.1 . . ?
C59 C60 H60 120.1 . . ?
C59 C60 C61 119.8(3) . . ?
C61 C60 H60 120.1 . . ?
C60 C61 H61 119.8 . . ?
C60 C61 C62 120.5(3) . . ?
C62 C61 H61 119.8 . . ?
C57 C62 H62 119.9 . . ?
C61 C62 C57 120.2(3) . . ?
C61 C62 H62 119.9 . . ?
C64 C63 C56 118.9(2) . . ?
C68 C63 C56 122.95(19) . . ?
C68 C63 C64 118.1(2) . . ?
C63 C64 H64 119.5 . . ?
C65 C64 C63 120.9(3) . . ?
C65 C64 H64 119.5 . . ?
C64 C65 H65 120.0 . . ?
C66 C65 C64 120.1(3) . . ?
C66 C65 H65 120.0 . . ?
C65 C66 H66 119.9 . . ?
C65 C66 C67 120.2(3) . . ?
C67 C66 H66 119.9 . . ?
C66 C67 H67 120.0 . . ?
C66 C67 C68 120.0(3) . . ?
C68 C67 H67 120.0 . . ?
C63 C68 C67 120.7(3) . . ?
C63 C68 H68 119.7 . . ?
C67 C68 H68 119.7 . . ?
C40 C69 C71 109.6(2) . . ?
C70 C69 C40 109.1(2) . . ?
C70 C69 C71 110.1(3) . . ?
C70 C69 C72 109.4(3) . . ?
C72 C69 C40 111.71(19) . . ?
C72 C69 C71 107.0(2) . . ?
C69 C70 H70A 109.5 . . ?
C69 C70 H70B 109.5 . . ?
C69 C70 H70C 109.5 . . ?
H70A C70 H70B 109.5 . . ?
H70A C70 H70C 109.5 . . ?
H70B C70 H70C 109.5 . . ?
C69 C71 H71A 109.5 . . ?
C69 C71 H71B 109.5 . . ?
C69 C71 H71C 109.5 . . ?
H71A C71 H71B 109.5 . . ?
H71A C71 H71C 109.5 . . ?
H71B C71 H71C 109.5 . . ?
C69 C72 H72A 109.5 . . ?
C69 C72 H72B 109.5 . . ?
C69 C72 H72C 109.5 . . ?
H72A C72 H72B 109.5 . . ?
H72A C72 H72C 109.5 . . ?
H72B C72 H72C 109.5 . . ?
O3 C73 H73A 110.7 . . ?
O3 C73 H73B 110.7 . . ?
O3 C73 C74 105.5(2) . . ?
H73A C73 H73B 108.8 . . ?
C74 C73 H73A 110.7 . . ?
C74 C73 H73B 110.7 . . ?
C73 C74 H74A 110.7 . . ?
C73 C74 H74B 110.7 . . ?
C73 C74 C75 105.2(2) . . ?
H74A C74 H74B 108.8 . . ?
C75 C74 H74A 110.7 . . ?
C75 C74 H74B 110.7 . . ?
C74 C75 H75A 110.8 . . ?
C74 C75 H75B 110.8 . . ?
H75A C75 H75B 108.8 . . ?
C76 C75 C74 105.0(2) . . ?
C76 C75 H75A 110.8 . . ?
C76 C75 H75B 110.8 . . ?
O3 C76 C75 106.43(18) . . ?
O3 C76 H76A 110.4 . . ?
O3 C76 H76B 110.4 . . ?
C75 C76 H76A 110.4 . . ?
C75 C76 H76B 110.4 . . ?
H76A C76 H76B 108.6 . . ?
O4 C77 H77A 110.7 . . ?
O4 C77 H77B 110.7 . . ?
O4 C77 H77C 110.4 . . ?
O4 C77 H77D 110.4 . . ?
O4 C77 C78A 105.4(4) . . ?
O4 C77 C78B 106.8(5) . . ?
H77A C77 H77B 108.8 . . ?
H77C C77 H77D 108.6 . . ?
C78A C77 H77A 110.7 . . ?
C78A C77 H77B 110.7 . . ?
C78B C77 H77C 110.4 . . ?
C78B C77 H77D 110.4 . . ?
C77 C78A H78A 111.3 . . ?
C77 C78A H78B 111.3 . . ?
H78A C78A H78B 109.2 . . ?
C79 C78A C77 102.4(4) . . ?
C79 C78A H78A 111.3 . . ?
C79 C78A H78B 111.3 . . ?
C77 C78B H78C 110.4 . . ?
C77 C78B H78D 110.4 . . ?
H78C C78B H78D 108.6 . . ?
C79 C78B C77 106.4(8) . . ?
C79 C78B H78C 110.4 . . ?
C79 C78B H78D 110.4 . . ?
C78A C79 H79A 111.7 . . ?
C78A C79 H79B 111.7 . . ?
C78B C79 H79C 110.9 . . ?
C78B C79 H79D 110.9 . . ?
C78B C79 C80 104.1(6) . . ?
H79A C79 H79B 109.5 . . ?
H79C C79 H79D 109.0 . . ?
C80 C79 C78A 100.3(4) . . ?
C80 C79 H79A 111.7 . . ?
C80 C79 H79B 111.7 . . ?
C80 C79 H79C 110.9 . . ?
C80 C79 H79D 110.9 . . ?
O4 C80 C79 103.94(19) . . ?
O4 C80 H80A 111.0 . . ?
O4 C80 H80B 111.0 . . ?
C79 C80 H80A 111.0 . . ?
C79 C80 H80B 111.0 . . ?
H80A C80 H80B 109.0 . . ?
O5 C81 H81A 110.8 . . ?
O5 C81 H81B 110.8 . . ?
O5 C81 C82 104.95(19) . . ?
H81A C81 H81B 108.8 . . ?
C82 C81 H81A 110.8 . . ?
C82 C81 H81B 110.8 . . ?
C81 C82 H82A 110.8 . . ?
C81 C82 H82B 110.8 . . ?
H82A C82 H82B 108.9 . . ?
C83 C82 C81 104.7(2) . . ?
C83 C82 H82A 110.8 . . ?
C83 C82 H82B 110.8 . . ?
C82 C83 H83A 109.9 . . ?
C82 C83 H83B 109.9 . . ?
H83A C83 H83B 108.3 . . ?
C84 C83 C82 108.8(2) . . ?
C84 C83 H83A 109.9 . . ?
C84 C83 H83B 109.9 . . ?
O5 C84 C83 106.5(2) . . ?
O5 C84 H84A 110.4 . . ?
O5 C84 H84B 110.4 . . ?
C83 C84 H84A 110.4 . . ?
C83 C84 H84B 110.4 . . ?
H84A C84 H84B 108.6 . . ?
C81A O6A C84A 98.4(9) . . ?
O6A C81A H81C 107.9 . . ?
O6A C81A H81D 107.9 . . ?
O6A C81A C82A 117.5(8) . . ?
H81C C81A H81D 107.2 . . ?
C82A C81A H81C 107.9 . . ?
C82A C81A H81D 107.9 . . ?
C81A C82A H82C 111.9 . . ?
C81A C82A H82D 111.9 . . ?
C81A C82A C83A 99.3(7) . . ?
H82C C82A H82D 109.6 . . ?
C83A C82A H82C 111.9 . . ?
C83A C82A H82D 111.9 . . ?
C82A C83A H83C 111.4 . . ?
C82A C83A H83D 111.4 . . ?
H83C C83A H83D 109.3 . . ?
C84A C83A C82A 101.8(10) . . ?
C84A C83A H83C 111.4 . . ?
C84A C83A H83D 111.4 . . ?
O6A C84A H84C 107.2 . . ?
O6A C84A H84D 107.2 . . ?
C83A C84A O6A 120.7(11) . . ?
C83A C84A H84C 107.2 . . ?
C83A C84A H84D 107.2 . . ?
H84C C84A H84D 106.8 . . ?
C84B O6B C81B 100.5(9) . . ?
O6B C81B H81E 112.4 . . ?
O6B C81B H81F 112.4 . . ?
O6B C81B C82B 96.8(8) . . ?
H81E C81B H81F 110.0 . . ?
C82B C81B H81E 112.4 . . ?
C82B C81B H81F 112.4 . . ?
C81B C82B H82E 111.4 . . ?
C81B C82B H82F 111.4 . . ?
H82E C82B H82F 109.2 . . ?
C83B C82B C81B 102.0(9) . . ?
C83B C82B H82E 111.4 . . ?
C83B C82B H82F 111.4 . . ?
C82B C83B H83E 111.9 . . ?
C82B C83B H83F 111.9 . . ?
H83E C83B H83F 109.6 . . ?
C84B C83B C82B 99.5(12) . . ?
C84B C83B H83E 111.9 . . ?
C84B C83B H83F 111.9 . . ?
O6B C84B H84E 105.9 . . ?
O6B C84B H84F 105.9 . . ?
C83B C84B O6B 125.7(12) . . ?
C83B C84B H84E 105.9 . . ?
C83B C84B H84F 105.9 . . ?
H84E C84B H84F 106.2 . . ?
C88A O7A C85A 112.1(9) . . ?
O7A C85A H85A 110.5 . . ?
O7A C85A H85B 110.5 . . ?
H85A C85A H85B 108.7 . . ?
C86A C85A O7A 106.0(10) . . ?
C86A C85A H85A 110.5 . . ?
C86A C85A H85B 110.5 . . ?
C85A C86A H86A 112.2 . . ?
C85A C86A H86B 112.2 . . ?
C85A C86A C87A 98.0(11) . . ?
H86A C86A H86B 109.8 . . ?
C87A C86A H86A 112.2 . . ?
C87A C86A H86B 112.2 . . ?
C86A C87A H87A 111.6 . . ?
C86A C87A H87B 111.6 . . ?
H87A C87A H87B 109.4 . . ?
C88A C87A C86A 101.1(11) . . ?
C88A C87A H87A 111.6 . . ?
C88A C87A H87B 111.6 . . ?
O7A C88A C87A 105.9(11) . . ?
O7A C88A H88A 110.6 . . ?
O7A C88A H88B 110.6 . . ?
C87A C88A H88A 110.6 . . ?
C87A C88A H88B 110.6 . . ?
H88A C88A H88B 108.7 . . ?
C85B O7B C88B 107.9(9) . . ?
O7B C85B H85C 110.0 . . ?
O7B C85B H85D 110.0 . . ?
H85C C85B H85D 108.4 . . ?
C86B C85B O7B 108.6(10) . . ?
C86B C85B H85C 110.0 . . ?
C86B C85B H85D 110.0 . . ?
C85B C86B H86C 110.6 . . ?
C85B C86B H86D 110.6 . . ?
C85B C86B C87B 105.5(11) . . ?
H86C C86B H86D 108.8 . . ?
C87B C86B H86C 110.6 . . ?
C87B C86B H86D 110.6 . . ?
C86B C87B H87C 110.8 . . ?
C86B C87B H87D 110.8 . . ?
H87C C87B H87D 108.9 . . ?
C88B C87B C86B 104.7(10) . . ?
C88B C87B H87C 110.8 . . ?
C88B C87B H87D 110.8 . . ?
O7B C88B H88C 110.4 . . ?
O7B C88B H88D 110.4 . . ?
C87B C88B O7B 106.4(10) . . ?
C87B C88B H88C 110.4 . . ?
C87B C88B H88D 110.4 . . ?
H88C C88B H88D 108.6 . . ?
C92A O8A C89A 107.0(9) . . ?
O8A C89A H89A 110.7 . . ?
O8A C89A H89B 110.7 . . ?
O8A C89A C90A 105.4(8) . . ?
H89A C89A H89B 108.8 . . ?
C90A C89A H89A 110.7 . . ?
C90A C89A H89B 110.7 . . ?
C89A C90A H90A 111.8 . . ?
C89A C90A H90B 111.8 . . ?
H90A C90A H90B 109.6 . . ?
C91A C90A C89A 99.7(9) . . ?
C91A C90A H90A 111.8 . . ?
C91A C90A H90B 111.8 . . ?
C90A C91A H91A 108.8 . . ?
C90A C91A H91B 108.8 . . ?
H91A C91A H91B 107.7 . . ?
C92A C91A C90A 113.6(11) . . ?
C92A C91A H91A 108.8 . . ?
C92A C91A H91B 108.8 . . ?
O8A C92A H92A 108.8 . . ?
O8A C92A H92B 108.8 . . ?
C91A C92A O8A 113.8(11) . . ?
C91A C92A H92A 108.8 . . ?
C91A C92A H92B 108.8 . . ?
H92A C92A H92B 107.7 . . ?
C89B O8B C92B 101.1(10) . . ?
O8B C89B H89C 111.0 . . ?
O8B C89B H89D 111.0 . . ?
O8B C89B C90B 103.8(9) . . ?
H89C C89B H89D 109.0 . . ?
C90B C89B H89C 111.0 . . ?
C90B C89B H89D 111.0 . . ?
C89B C90B H90C 112.3 . . ?
C89B C90B H90D 112.3 . . ?
H90C C90B H90D 109.9 . . ?
C91B C90B C89B 97.3(9) . . ?
C91B C90B H90C 112.3 . . ?
C91B C90B H90D 112.3 . . ?
C90B C91B H91C 109.1 . . ?
C90B C91B H91D 109.1 . . ?
H91C C91B H91D 107.8 . . ?
C92B C91B C90B 112.6(11) . . ?
C92B C91B H91C 109.1 . . ?
C92B C91B H91D 109.1 . . ?
O8B C92B H92C 109.9 . . ?
O8B C92B H92D 110.0 . . ?
C91B C92B O8B 108.7(11) . . ?
C91B C92B H92C 109.9 . . ?
C91B C92B H92D 109.9 . . ?
H92C C92B H92D 108.3 . . ?

loop_
_geom_bond_atom_site_label_1
_geom_bond_atom_site_label_2
_geom_bond_distance
_geom_bond_site_symmetry_2
_geom_bond_publ_flag
Y1 Cl1 2.6455(4) . ?
Y1 O1 2.1034(12) . ?
Y1 O2 2.1231(11) . ?
Y1 O3 2.4210(13) . ?
Y1 O4 2.3680(13) . ?
Y1 O5 2.3332(13) . ?
O1 C1 1.338(2) . ?
O2 C37 1.338(2) . ?
O3 C73 1.449(2) . ?
O3 C76 1.461(2) . ?
O4 C77 1.466(3) . ?
O4 C80 1.462(2) . ?
O5 C81 1.457(3) . ?
O5 C84 1.459(3) . ?
C1 C2 1.420(3) . ?
C1 C6 1.414(2) . ?
C2 C3 1.391(3) . ?
C2 C20 1.518(3) . ?
C3 H3 0.9500 . ?
C3 C4 1.390(3) . ?
C4 C5 1.392(3) . ?
C4 C33 1.534(3) . ?
C5 H5 0.9500 . ?
C5 C6 1.395(3) . ?
C6 C7 1.519(3) . ?
C7 H7 1.0000 . ?
C7 C8 1.527(3) . ?
C7 C14 1.532(3) . ?
C8 C9 1.390(3) . ?
C8 C13 1.375(3) . ?
C9 H9 0.9500 . ?
C9 C10 1.390(4) . ?
C10 H10 0.9500 . ?
C10 C11 1.373(5) . ?
C11 H11 0.9500 . ?
C11 C12 1.366(5) . ?
C12 H12 0.9500 . ?
C12 C13 1.397(3) . ?
C13 H13 0.9500 . ?
C14 C15 1.384(3) . ?
C14 C19 1.396(3) . ?
C15 H15 0.9500 . ?
C15 C16 1.397(3) . ?
C16 H16 0.9500 . ?
C16 C17 1.387(5) . ?
C17 H17 0.9500 . ?
C17 C18 1.370(5) . ?
C18 H18 0.9500 . ?
C18 C19 1.393(4) . ?
C19 H19 0.9500 . ?
C20 H20 1.0000 . ?
C20 C21 1.532(3) . ?
C20 C27 1.525(3) . ?
C21 C22 1.392(3) . ?
C21 C26 1.392(3) . ?
C22 H22 0.9500 . ?
C22 C23 1.398(4) . ?
C23 H23 0.9500 . ?
C23 C24 1.376(5) . ?
C24 H24 0.9500 . ?
C24 C25 1.384(5) . ?
C25 H25 0.9500 . ?
C25 C26 1.388(3) . ?
C26 H26 0.9500 . ?
C27 C28 1.382(3) . ?
C27 C32 1.380(3) . ?
C28 H28 0.9500 . ?
C28 C29 1.394(3) . ?
C29 H29 0.9500 . ?
C29 C30 1.367(4) . ?
C30 H30 0.9500 . ?
C30 C31 1.375(4) . ?
C31 H31 0.9500 . ?
C31 C32 1.396(3) . ?
C32 H32 0.9500 . ?
C33 C34A 1.520(7) . ?
C33 C34B 1.483(11) . ?
C33 C35A 1.475(8) . ?
C33 C35B 1.551(9) . ?
C33 C36A 1.549(10) . ?
C33 C36B 1.504(11) . ?
C34A H34A 0.9800 . ?
C34A H34B 0.9800 . ?
C34A H34C 0.9800 . ?
C34B H34D 0.9800 . ?
C34B H34E 0.9800 . ?
C34B H34F 0.9800 . ?
C35A H35A 0.9800 . ?
C35A H35B 0.9800 . ?
C35A H35C 0.9800 . ?
C35B H35D 0.9800 . ?
C35B H35E 0.9800 . ?
C35B H35F 0.9800 . ?
C36A H36A 0.9800 . ?
C36A H36B 0.9800 . ?
C36A H36C 0.9800 . ?
C36B H36D 0.9800 . ?
C36B H36E 0.9800 . ?
C36B H36F 0.9800 . ?
C37 C38 1.405(3) . ?
C37 C42 1.419(2) . ?
C38 C39 1.396(3) . ?
C38 C43 1.523(2) . ?
C39 H39 0.9500 . ?
C39 C40 1.385(3) . ?
C40 C41 1.391(3) . ?
C40 C69 1.531(3) . ?
C41 H41 0.9500 . ?
C41 C42 1.387(2) . ?
C42 C56 1.521(3) . ?
C43 H43 1.0000 . ?
C43 C44 1.532(3) . ?
C43 C50 1.532(3) . ?
C44 C45 1.392(3) . ?
C44 C49 1.381(3) . ?
C45 H45 0.9500 . ?
C45 C46 1.390(4) . ?
C46 H46 0.9500 . ?
C46 C47 1.372(4) . ?
C47 H47 0.9500 . ?
C47 C48 1.379(4) . ?
C48 H48 0.9500 . ?
C48 C49 1.391(4) . ?
C49 H49 0.9500 . ?
C50 C51 1.390(3) . ?
C50 C55 1.386(3) . ?
C51 H51 0.9500 . ?
C51 C52 1.395(4) . ?
C52 H52 0.9500 . ?
C52 C53 1.369(4) . ?
C53 H53 0.9500 . ?
C53 C54 1.385(4) . ?
C54 H54 0.9500 . ?
C54 C55 1.390(3) . ?
C55 H55 0.9500 . ?
C56 H56 1.0000 . ?
C56 C57 1.523(3) . ?
C56 C63 1.531(3) . ?
C57 C58 1.376(4) . ?
C57 C62 1.397(3) . ?
C58 H58 0.9500 . ?
C58 C59 1.389(4) . ?
C59 H59 0.9500 . ?
C59 C60 1.372(5) . ?
C60 H60 0.9500 . ?
C60 C61 1.376(5) . ?
C61 H61 0.9500 . ?
C61 C62 1.389(4) . ?
C62 H62 0.9500 . ?
C63 C64 1.397(3) . ?
C63 C68 1.386(3) . ?
C64 H64 0.9500 . ?
C64 C65 1.384(4) . ?
C65 H65 0.9500 . ?
C65 C66 1.373(5) . ?
C66 H66 0.9500 . ?
C66 C67 1.374(5) . ?
C67 H67 0.9500 . ?
C67 C68 1.397(4) . ?
C68 H68 0.9500 . ?
C69 C70 1.508(4) . ?
C69 C71 1.544(4) . ?
C69 C72 1.526(3) . ?
C70 H70A 0.9800 . ?
C70 H70B 0.9800 . ?
C70 H70C 0.9800 . ?
C71 H71A 0.9800 . ?
C71 H71B 0.9800 . ?
C71 H71C 0.9800 . ?
C72 H72A 0.9800 . ?
C72 H72B 0.9800 . ?
C72 H72C 0.9800 . ?
C73 H73A 0.9900 . ?
C73 H73B 0.9900 . ?
C73 C74 1.450(4) . ?
C74 H74A 0.9900 . ?
C74 H74B 0.9900 . ?
C74 C75 1.498(4) . ?
C75 H75A 0.9900 . ?
C75 H75B 0.9900 . ?
C75 C76 1.496(3) . ?
C76 H76A 0.9900 . ?
C76 H76B 0.9900 . ?
C77 H77A 0.9900 . ?
C77 H77B 0.9900 . ?
C77 H77C 0.9900 . ?
C77 H77D 0.9900 . ?
C77 C78A 1.525(7) . ?
C77 C78B 1.480(11) . ?
C78A H78A 0.9900 . ?
C78A H78B 0.9900 . ?
C78A C79 1.512(8) . ?
C78B H78C 0.9900 . ?
C78B H78D 0.9900 . ?
C78B C79 1.475(11) . ?
C79 H79A 0.9900 . ?
C79 H79B 0.9900 . ?
C79 H79C 0.9900 . ?
C79 H79D 0.9900 . ?
C79 C80 1.511(3) . ?
C80 H80A 0.9900 . ?
C80 H80B 0.9900 . ?
C81 H81A 0.9900 . ?
C81 H81B 0.9900 . ?
C81 C82 1.516(3) . ?
C82 H82A 0.9900 . ?
C82 H82B 0.9900 . ?
C82 C83 1.487(4) . ?
C83 H83A 0.9900 . ?
C83 H83B 0.9900 . ?
C83 C84 1.464(4) . ?
C84 H84A 0.9900 . ?
C84 H84B 0.9900 . ?
O6A C81A 1.251(9) . ?
O6A C84A 1.513(13) . ?
C81A H81C 0.9900 . ?
C81A H81D 0.9900 . ?
C81A C82A 1.546(10) . ?
C82A H82C 0.9900 . ?
C82A H82D 0.9900 . ?
C82A C83A 1.571(10) . ?
C83A H83C 0.9900 . ?
C83A H83D 0.9900 . ?
C83A C84A 1.285(14) . ?
C84A H84C 0.9900 . ?
C84A H84D 0.9900 . ?
O6B C81B 1.479(11) . ?
O6B C84B 1.375(10) . ?
C81B H81E 0.9900 . ?
C81B H81F 0.9900 . ?
C81B C82B 1.557(13) . ?
C82B H82E 0.9900 . ?
C82B H82F 0.9900 . ?
C82B C83B 1.507(14) . ?
C83B H83E 0.9900 . ?
C83B H83F 0.9900 . ?
C83B C84B 1.153(12) . ?
C84B H84E 0.9900 . ?
C84B H84F 0.9900 . ?
O7A C85A 1.473(10) . ?
O7A C88A 1.367(13) . ?
C85A H85A 0.9900 . ?
C85A H85B 0.9900 . ?
C85A C86A 1.448(16) . ?
C86A H86A 0.9900 . ?
C86A H86B 0.9900 . ?
C86A C87A 1.660(17) . ?
C87A H87A 0.9900 . ?
C87A H87B 0.9900 . ?
C87A C88A 1.460(16) . ?
C88A H88A 0.9900 . ?
C88A H88B 0.9900 . ?
O7B C85B 1.454(13) . ?
O7B C88B 1.485(12) . ?
C85B H85C 0.9900 . ?
C85B H85D 0.9900 . ?
C85B C86B 1.451(16) . ?
C86B H86C 0.9900 . ?
C86B H86D 0.9900 . ?
C86B C87B 1.535(17) . ?
C87B H87C 0.9900 . ?
C87B H87D 0.9900 . ?
C87B C88B 1.463(15) . ?
C88B H88C 0.9900 . ?
C88B H88D 0.9900 . ?
O8A C89A 1.438(10) . ?
O8A C92A 1.411(8) . ?
C89A H89A 0.9900 . ?
C89A H89B 0.9900 . ?
C89A C90A 1.539(11) . ?
C90A H90A 0.9900 . ?
C90A H90B 0.9900 . ?
C90A C91A 1.515(12) . ?
C91A H91A 0.9900 . ?
C91A H91B 0.9900 . ?
C91A C92A 1.185(12) . ?
C92A H92A 0.9900 . ?
C92A H92B 0.9900 . ?
O8B C89B 1.414(12) . ?
O8B C92B 1.454(14) . ?
C89B H89C 0.9900 . ?
C89B H89D 0.9900 . ?
C89B C90B 1.542(11) . ?
C90B H90C 0.9900 . ?
C90B H90D 0.9900 . ?
C90B C91B 1.456(11) . ?
C91B H91C 0.9900 . ?
C91B H91D 0.9900 . ?
C91B C92B 1.297(14) . ?
C92B H92C 0.9900 . ?
C92B H92D 0.9900 . ?

loop_
_geom_torsion_atom_site_label_1
_geom_torsion_atom_site_label_2
_geom_torsion_atom_site_label_3
_geom_torsion_atom_site_label_4
_geom_torsion
_geom_torsion_site_symmetry_1
_geom_torsion_site_symmetry_2
_geom_torsion_site_symmetry_3
_geom_torsion_site_symmetry_4
_geom_torsion_publ_flag
Y1 O3 C73 C74 -146.9(2) . . . . ?
Y1 O3 C76 C75 163.98(19) . . . . ?
Y1 O4 C77 C78A 151.6(4) . . . . ?
Y1 O4 C77 C78B 141.7(8) . . . . ?
Y1 O4 C80 C79 -124.52(16) . . . . ?
Y1 O5 C81 C82 174.72(14) . . . . ?
Y1 O5 C84 C83 175.1(2) . . . . ?
O1 C1 C2 C3 178.30(16) . . . . ?
O1 C1 C2 C20 -0.2(3) . . . . ?
O1 C1 C6 C5 -178.48(16) . . . . ?
O1 C1 C6 C7 -0.9(3) . . . . ?
O2 C37 C38 C39 175.00(17) . . . . ?
O2 C37 C38 C43 -9.7(3) . . . . ?
O2 C37 C42 C41 -174.07(17) . . . . ?
O2 C37 C42 C56 11.0(3) . . . . ?
O3 C73 C74 C75 -32.8(4) . . . . ?
O4 C77 C78A C79 -27.4(7) . . . . ?
O4 C77 C78B C79 -12.4(13) . . . . ?
O5 C81 C82 C83 23.2(3) . . . . ?
C1 C2 C3 C4 0.0(3) . . . . ?
C1 C2 C20 C21 -141.37(18) . . . . ?
C1 C2 C20 C27 91.6(2) . . . . ?
C1 C6 C7 C8 -103.2(2) . . . . ?
C1 C6 C7 C14 129.73(18) . . . . ?
C2 C1 C6 C5 1.4(3) . . . . ?
C2 C1 C6 C7 178.97(16) . . . . ?
C2 C3 C4 C5 1.8(3) . . . . ?
C2 C3 C4 C33 -177.50(19) . . . . ?
C2 C20 C21 C22 -112.5(3) . . . . ?
C2 C20 C21 C26 65.8(2) . . . . ?
C2 C20 C27 C28 -151.12(18) . . . . ?
C2 C20 C27 C32 33.3(3) . . . . ?
C3 C2 C20 C21 40.1(2) . . . . ?
C3 C2 C20 C27 -86.9(2) . . . . ?
C3 C4 C5 C6 -2.0(3) . . . . ?
C3 C4 C33 C34A -59.9(5) . . . . ?
C3 C4 C33 C34B -66.1(10) . . . . ?
C3 C4 C33 C35A 65.4(6) . . . . ?
C3 C4 C33 C35B 52.7(8) . . . . ?
C3 C4 C33 C36A -174.7(8) . . . . ?
C3 C4 C33 C36B 166.6(11) . . . . ?
C4 C5 C6 C1 0.4(3) . . . . ?
C4 C5 C6 C7 -177.21(18) . . . . ?
C5 C4 C33 C34A 120.9(4) . . . . ?
C5 C4 C33 C34B 114.7(10) . . . . ?
C5 C4 C33 C35A -113.8(6) . . . . ?
C5 C4 C33 C35B -126.5(8) . . . . ?
C5 C4 C33 C36A 6.1(9) . . . . ?
C5 C4 C33 C36B -12.6(11) . . . . ?
C5 C6 C7 C8 74.4(2) . . . . ?
C5 C6 C7 C14 -52.7(2) . . . . ?
C6 C1 C2 C3 -1.6(3) . . . . ?
C6 C1 C2 C20 179.91(16) . . . . ?
C6 C7 C8 C9 173.8(2) . . . . ?
C6 C7 C8 C13 -5.3(3) . . . . ?
C6 C7 C14 C15 -94.5(2) . . . . ?
C6 C7 C14 C19 85.5(3) . . . . ?
C7 C8 C9 C10 -179.5(3) . . . . ?
C7 C8 C13 C12 179.7(2) . . . . ?
C7 C14 C15 C16 177.7(2) . . . . ?
C7 C14 C19 C18 -177.7(3) . . . . ?
C8 C7 C14 C15 137.0(2) . . . . ?
C8 C7 C14 C19 -43.0(3) . . . . ?
C8 C9 C10 C11 -0.3(6) . . . . ?
C9 C8 C13 C12 0.6(4) . . . . ?
C9 C10 C11 C12 0.8(6) . . . . ?
C10 C11 C12 C13 -0.6(5) . . . . ?
C11 C12 C13 C8 -0.2(4) . . . . ?
C13 C8 C9 C10 -0.4(4) . . . . ?
C14 C7 C8 C9 -58.6(3) . . . . ?
C14 C7 C8 C13 122.3(2) . . . . ?
C14 C15 C16 C17 0.5(4) . . . . ?
C15 C14 C19 C18 2.3(4) . . . . ?
C15 C16 C17 C18 1.2(5) . . . . ?
C16 C17 C18 C19 -1.2(5) . . . . ?
C17 C18 C19 C14 -0.6(5) . . . . ?
C19 C14 C15 C16 -2.3(3) . . . . ?
C20 C2 C3 C4 178.51(18) . . . . ?
C20 C21 C22 C23 179.0(3) . . . . ?
C20 C21 C26 C25 180.0(2) . . . . ?
C20 C27 C28 C29 -176.7(2) . . . . ?
C20 C27 C32 C31 175.4(2) . . . . ?
C21 C20 C27 C28 82.3(2) . . . . ?
C21 C20 C27 C32 -93.3(2) . . . . ?
C21 C22 C23 C24 0.7(6) . . . . ?
C22 C21 C26 C25 -1.6(4) . . . . ?
C22 C23 C24 C25 -1.1(6) . . . . ?
C23 C24 C25 C26 0.2(5) . . . . ?
C24 C25 C26 C21 1.2(4) . . . . ?
C26 C21 C22 C23 0.6(4) . . . . ?
C27 C20 C21 C22 15.2(3) . . . . ?
C27 C20 C21 C26 -166.4(2) . . . . ?
C27 C28 C29 C30 1.1(4) . . . . ?
C28 C27 C32 C31 -0.2(3) . . . . ?
C28 C29 C30 C31 0.0(4) . . . . ?
C29 C30 C31 C32 -1.1(4) . . . . ?
C30 C31 C32 C27 1.2(4) . . . . ?
C32 C27 C28 C29 -0.9(3) . . . . ?
C33 C4 C5 C6 177.28(19) . . . . ?
C37 C38 C39 C40 1.2(3) . . . . ?
C37 C38 C43 C44 -90.3(2) . . . . ?
C37 C38 C43 C50 143.17(18) . . . . ?
C37 C42 C56 C57 -151.78(18) . . . . ?
C37 C42 C56 C63 82.9(2) . . . . ?
C38 C37 C42 C41 6.1(3) . . . . ?
C38 C37 C42 C56 -168.80(17) . . . . ?
C38 C39 C40 C41 1.9(3) . . . . ?
C38 C39 C40 C69 -178.3(2) . . . . ?
C38 C43 C44 C45 157.05(19) . . . . ?
C38 C43 C44 C49 -24.7(3) . . . . ?
C38 C43 C50 C51 113.4(2) . . . . ?
C38 C43 C50 C55 -63.5(2) . . . . ?
C39 C38 C43 C44 85.1(2) . . . . ?
C39 C38 C43 C50 -41.4(2) . . . . ?
C39 C40 C41 C42 -0.9(3) . . . . ?
C39 C40 C69 C70 112.1(3) . . . . ?
C39 C40 C69 C71 -127.3(2) . . . . ?
C39 C40 C69 C72 -8.9(3) . . . . ?
C40 C41 C42 C37 -3.1(3) . . . . ?
C40 C41 C42 C56 171.69(19) . . . . ?
C41 C40 C69 C70 -68.1(3) . . . . ?
C41 C40 C69 C71 52.5(3) . . . . ?
C41 C40 C69 C72 170.9(2) . . . . ?
C41 C42 C56 C57 33.4(3) . . . . ?
C41 C42 C56 C63 -91.9(2) . . . . ?
C42 C37 C38 C39 -5.2(3) . . . . ?
C42 C37 C38 C43 170.15(17) . . . . ?
C42 C56 C57 C58 95.7(2) . . . . ?
C42 C56 C57 C62 -84.3(2) . . . . ?
C42 C56 C63 C64 -163.27(18) . . . . ?
C42 C56 C63 C68 19.8(3) . . . . ?
C43 C38 C39 C40 -174.28(19) . . . . ?
C43 C44 C45 C46 178.8(2) . . . . ?
C43 C44 C49 C48 -178.5(2) . . . . ?
C43 C50 C51 C52 -176.9(2) . . . . ?
C43 C50 C55 C54 176.9(2) . . . . ?
C44 C43 C50 C51 -12.4(3) . . . . ?
C44 C43 C50 C55 170.78(18) . . . . ?
C44 C45 C46 C47 -0.4(4) . . . . ?
C45 C44 C49 C48 -0.3(4) . . . . ?
C45 C46 C47 C48 0.1(4) . . . . ?
C46 C47 C48 C49 0.1(4) . . . . ?
C47 C48 C49 C44 0.0(5) . . . . ?
C49 C44 C45 C46 0.5(3) . . . . ?
C50 C43 C44 C45 -77.5(2) . . . . ?
C50 C43 C44 C49 100.8(2) . . . . ?
C50 C51 C52 C53 -0.1(4) . . . . ?
C51 C50 C55 C54 -0.1(3) . . . . ?
C51 C52 C53 C54 0.3(4) . . . . ?
C52 C53 C54 C55 -0.4(4) . . . . ?
C53 C54 C55 C50 0.3(4) . . . . ?
C55 C50 C51 C52 0.0(3) . . . . ?
C56 C57 C58 C59 179.9(2) . . . . ?
C56 C57 C62 C61 178.5(2) . . . . ?
C56 C63 C64 C65 -177.4(2) . . . . ?
C56 C63 C68 C67 176.9(2) . . . . ?
C57 C56 C63 C64 69.4(2) . . . . ?
C57 C56 C63 C68 -107.6(2) . . . . ?
C57 C58 C59 C60 1.6(4) . . . . ?
C58 C57 C62 C61 -1.5(3) . . . . ?
C58 C59 C60 C61 -1.5(4) . . . . ?
C59 C60 C61 C62 -0.1(4) . . . . ?
C60 C61 C62 C57 1.7(4) . . . . ?
C62 C57 C58 C59 -0.1(4) . . . . ?
C63 C56 C57 C58 -138.2(2) . . . . ?
C63 C56 C57 C62 41.8(3) . . . . ?
C63 C64 C65 C66 0.2(4) . . . . ?
C64 C63 C68 C67 0.0(3) . . . . ?
C64 C65 C66 C67 0.2(5) . . . . ?
C65 C66 C67 C68 -0.6(5) . . . . ?
C66 C67 C68 C63 0.5(4) . . . . ?
C68 C63 C64 C65 -0.3(3) . . . . ?
C69 C40 C41 C42 179.3(2) . . . . ?
C73 O3 C76 C75 -11.6(3) . . . . ?
C73 C74 C75 C76 25.4(4) . . . . ?
C74 C75 C76 O3 -8.5(4) . . . . ?
C76 O3 C73 C74 27.9(3) . . . . ?
C77 O4 C80 C79 26.0(2) . . . . ?
C77 C78A C79 C80 42.2(6) . . . . ?
C77 C78B C79 C80 28.1(12) . . . . ?
C78A C79 C80 O4 -42.4(4) . . . . ?
C78B C79 C80 O4 -33.2(7) . . . . ?
C80 O4 C77 C78A 1.0(5) . . . . ?
C80 O4 C77 C78B -8.9(8) . . . . ?
C81 O5 C84 C83 17.4(3) . . . . ?
C81 C82 C83 C84 -13.1(4) . . . . ?
C82 C83 C84 O5 -2.0(4) . . . . ?
C84 O5 C81 C82 -25.4(2) . . . . ?
O6A C81A C82A C83A -12.1(11) . . . . ?
C81A O6A C84A C83A -14.8(17) . . . . ?
C81A C82A C83A C84A 1.5(12) . . . . ?
C82A C83A C84A O6A 7.6(17) . . . . ?
C84A O6A C81A C82A 15.1(12) . . . . ?
O6B C81B C82B C83B -37.5(14) . . . . ?
C81B O6B C84B C83B -7(2) . . . . ?
C81B C82B C83B C84B 34.1(17) . . . . ?
C82B C83B C84B O6B -18(2) . . . . ?
C84B O6B C81B C82B 27.4(15) . . . . ?
O7A C85A C86A C87A -31.7(14) . . . . ?
C85A O7A C88A C87A 14.8(13) . . . . ?
C85A C86A C87A C88A 40.1(15) . . . . ?
C86A C87A C88A O7A -33.4(15) . . . . ?
C88A O7A C85A C86A 13.9(14) . . . . ?
O7B C85B C86B C87B 16.2(17) . . . . ?
C85B O7B C88B C87B -15.8(15) . . . . ?
C85B C86B C87B C88B -25.7(15) . . . . ?
C86B C87B C88B O7B 25.1(14) . . . . ?
C88B O7B C85B C86B -0.8(17) . . . . ?
O8A C89A C90A C91A -0.8(19) . . . . ?
C89A O8A C92A C91A -6.6(19) . . . . ?
C89A C90A C91A C92A -3(2) . . . . ?
C90A C91A C92A O8A 6(2) . . . . ?
C92A O8A C89A C90A 3.9(17) . . . . ?
O8B C89B C90B C91B -35.7(17) . . . . ?
C89B O8B C92B C91B -30.0(19) . . . . ?
C89B C90B C91B C92B 18(2) . . . . ?
C90B C91B C92B O8B 6(2) . . . . ?
C92B O8B C89B C90B 40.0(17) . . . . ?
